data_4102321
loop_
_publ_author_name
'Sung Kuk Kim'
'Jonathan L. Sessler'
'Dustin E. Gross'
'Chang-Hee Lee'
'Jong Seung Kim'
'Vincent M. Lynch'
'Laetitia H. Delmau'
'Benjamin P. Hay'

_publ_section_title
;
 A Calix[4]arene Strapped Calix[4]pyrrole: An Ion-Pair Receptor Displaying
 Three Different Cesium Cation Recognition Modes
;
_journal_name_full 'Journal of the American Chemical Society'
_journal_page_first 5827
_journal_page_last 5836
_journal_paper_doi 10.1021/ja100715e
_journal_volume 132
_journal_year 2010
_chemical_formula_moiety '2 C76 H80 N4 O6, 2 Cs 1+, 2 Cl 1-, C H4 O, 5 H2 O, 1/2 C2 H3 N'
_chemical_formula_sum 'C154 H175.5 Cl2 Cs2 N8.5 O18'
_chemical_formula_weight 2770.25
_chemical_name_systematic
;
 ?
;
_space_group_IT_number 2
_symmetry_cell_setting triclinic
_symmetry_space_group_name_Hall '-P 1'
_symmetry_space_group_name_H-M 'P -1'
_atom_sites_solution_hydrogens geom
_atom_sites_solution_primary direct
_atom_sites_solution_secondary difmap
_audit_creation_method SHELXL-97
_cell_angle_alpha 61.593(2)
_cell_angle_beta 78.297(3)
_cell_angle_gamma 74.265(3)
_cell_formula_units_Z 2
_cell_length_a 18.449(2)
_cell_length_b 21.316(3)
_cell_length_c 22.059(3)
_cell_measurement_reflns_used 53882
_cell_measurement_temperature 100(2)
_cell_measurement_theta_max 25.0
_cell_measurement_theta_min 2.0
_cell_volume 7316.4(16)
_computing_cell_refinement 'CrystalClear (Rigaku Inc., 2008)'
_computing_data_collection 'CrystalClear (Rigaku Inc., 2008)'
_computing_data_reduction 'CrystalClear (Rigaku Inc., 2008)'
_computing_molecular_graphics 'XP SHELXTL/PC, Siemens Analytical'
_computing_structure_refinement 'XL SHELXTL/PC, Siemens Analytical'
_computing_structure_solution
;
SIR97 - Altomare A., Burla M.C., Camalli M., Cascarano G.L., Giacovazzo C., 
Guagliardi A., Moliterni A.G.G., Polidori G.,Spagna R.
;
_diffrn_ambient_temperature 100(2)
_diffrn_measured_fraction_theta_full 0.984
_diffrn_measured_fraction_theta_max 0.984
_diffrn_measurement_device_type 'Rigaku AFC-12 with Saturn 724+ CCD'
_diffrn_measurement_method \w-scans
_diffrn_radiation_monochromator graphite
_diffrn_radiation_source 'fine-focus sealed tube'
_diffrn_radiation_type MoK\a
_diffrn_radiation_wavelength 0.71069
_diffrn_reflns_av_R_equivalents 0.0759
_diffrn_reflns_av_sigmaI/netI 0.1646
_diffrn_reflns_limit_h_max 21
_diffrn_reflns_limit_h_min -21
_diffrn_reflns_limit_k_max 25
_diffrn_reflns_limit_k_min -25
_diffrn_reflns_limit_l_max 22
_diffrn_reflns_limit_l_min -26
_diffrn_reflns_number 44962
_diffrn_reflns_theta_full 25.00
_diffrn_reflns_theta_max 25.00
_diffrn_reflns_theta_min 3.00
_exptl_absorpt_coefficient_mu 0.600
_exptl_absorpt_correction_type none
_exptl_crystal_colour colorless
_exptl_crystal_density_diffrn 1.257
_exptl_crystal_density_method 'not measured'
_exptl_crystal_description needles
_exptl_crystal_F_000 2894
_exptl_crystal_size_max 0.30
_exptl_crystal_size_mid 0.05
_exptl_crystal_size_min 0.02
_refine_diff_density_max 0.909
_refine_diff_density_min -1.271
_refine_diff_density_rms 0.106
_refine_ls_extinction_method none
_refine_ls_goodness_of_fit_ref 1.363
_refine_ls_hydrogen_treatment constr
_refine_ls_matrix_type fullcycle
_refine_ls_number_parameters 1681
_refine_ls_number_reflns 25388
_refine_ls_number_restraints 1156
_refine_ls_restrained_S_all 1.413
_refine_ls_R_factor_all 0.1865
_refine_ls_R_factor_gt 0.1050
_refine_ls_shift/su_max 0.012
_refine_ls_shift/su_mean 0.000
_refine_ls_structure_factor_coef Fsqd
_refine_ls_weighting_details 'calc w=1/[\s^2^(Fo^2^)+(0.0200P)^2^] where P=(Fo^2^+2Fc^2^)/3'
_refine_ls_weighting_scheme calc
_refine_ls_wR_factor_gt 0.1873
_refine_ls_wR_factor_ref 0.2058
_reflns_number_gt 11738
_reflns_number_total 25388
_reflns_threshold_expression >2sigma(I)
_cod_data_source_file ja100715e_si_004.cif
_cod_data_source_block shelxl
_cod_original_formula_sum 'C154 H175.50 Cl2 Cs2 N8.50 O18'
_cod_database_code 4102321

loop_
_symmetry_equiv_pos_as_xyz
'x, y, z'
'-x, -y, -z'

loop_
_atom_site_label
_atom_site_type_symbol
_atom_site_fract_x
_atom_site_fract_y
_atom_site_fract_z
_atom_site_U_iso_or_equiv
_atom_site_adp_type
_atom_site_occupancy
_atom_site_symmetry_multiplicity
_atom_site_calc_flag
_atom_site_refinement_flags
_atom_site_disorder_assembly
_atom_site_disorder_group
Cs1 Cs 0.46861(6) 0.27907(6) 0.29894(4) 0.0758(3) Uani 0.84 1 d PU A 1
Cs1A Cs 0.4991(3) 0.2443(3) 0.2779(3) 0.0843(17) Uani 0.16 1 d PU A 2
Cs2 Cs 0.92945(4) 0.29378(3) -0.00136(3) 0.0709(2) Uani 1 1 d U . .
Cl1 Cl 0.20637(12) 0.27387(12) 0.40482(9) 0.0560(6) Uani 1 1 d U . .
O1 O -0.0325(3) 0.2544(3) 0.3165(2) 0.0447(14) Uani 1 1 d U . .
O2 O -0.1170(3) 0.1807(3) 0.4528(2) 0.0449(14) Uani 1 1 d U . .
O3 O 0.1106(3) 0.2078(4) 0.6564(3) 0.0631(17) Uani 1 1 d U . .
O4 O -0.0365(3) 0.1592(3) 0.6881(2) 0.0504(15) Uani 1 1 d U . .
O5 O -0.2294(4) 0.3324(4) 0.5633(3) 0.089(2) Uani 1 1 d DU . .
O6 O -0.2072(3) 0.0419(3) 0.6890(2) 0.0551(16) Uani 1 1 d DU . .
N1 N 0.3139(4) 0.2154(3) 0.2970(3) 0.0406(16) Uani 1 1 d U . .
H1 H 0.2783 0.2249 0.3264 0.049 Uiso 1 1 calc R A 1
N2 N 0.3764(4) 0.1819(4) 0.4430(3) 0.0518(19) Uani 1 1 d U . .
H2 H 0.3291 0.2039 0.4350 0.062 Uiso 1 1 calc R A 1
N3 N 0.3283(4) 0.3619(4) 0.3979(3) 0.057(2) Uani 1 1 d U . .
H3 H 0.2894 0.3420 0.4050 0.068 Uiso 1 1 calc R A 1
N4 N 0.2648(3) 0.3939(3) 0.2540(3) 0.0468(17) Uani 1 1 d U A .
H4 H 0.2573 0.3589 0.2957 0.056 Uiso 1 1 calc R . .
C1 C 0.3190(5) 0.2584(4) 0.2246(4) 0.045(2) Uani 1 1 d U A .
C2 C 0.3823(5) 0.2262(5) 0.2005(4) 0.058(2) Uani 1 1 d U . .
H2A H 0.4012 0.2440 0.1532 0.070 Uiso 1 1 calc R A 1
C3 C 0.4180(5) 0.1611(5) 0.2556(4) 0.063(3) Uani 1 1 d U A .
H3A H 0.4632 0.1280 0.2522 0.076 Uiso 1 1 calc R B 1
C4 C 0.3721(5) 0.1573(5) 0.3140(4) 0.053(2) Uani 1 1 d U A .
C5 C 0.3793(5) 0.0996(5) 0.3897(4) 0.051(2) Uani 1 1 d U . .
C6 C 0.4154(5) 0.1277(5) 0.4264(4) 0.050(2) Uani 1 1 d U A .
C7 C 0.4877(5) 0.1083(5) 0.4444(4) 0.060(2) Uani 1 1 d U . .
H7 H 0.5276 0.0721 0.4384 0.071 Uiso 1 1 calc R A 1
C8 C 0.4903(5) 0.1544(5) 0.4743(4) 0.060(2) Uani 1 1 d U A .
H8 H 0.5337 0.1542 0.4914 0.072 Uiso 1 1 calc R C 1
C9 C 0.4230(5) 0.1974(5) 0.4747(4) 0.057(2) Uani 1 1 d U A .
C10 C 0.3935(5) 0.2559(5) 0.4997(4) 0.063(3) Uani 1 1 d U . .
C11 C 0.3877(5) 0.3299(5) 0.4382(4) 0.057(2) Uani 1 1 d U A .
C12 C 0.4377(5) 0.3768(6) 0.4075(4) 0.067(3) Uani 1 1 d U . .
H12 H 0.4857 0.3681 0.4227 0.080 Uiso 1 1 calc R A 1
C13 C 0.4069(5) 0.4383(6) 0.3510(5) 0.069(3) Uani 1 1 d U A .
H13 H 0.4292 0.4794 0.3217 0.083 Uiso 1 1 calc R D 1
C14 C 0.3366(5) 0.4287(6) 0.3453(4) 0.061(3) Uani 1 1 d U A .
C15 C 0.2734(5) 0.4816(5) 0.2983(4) 0.057(2) Uani 1 1 d U . .
C16 C 0.2758(5) 0.4608(5) 0.2399(4) 0.050(2) Uani 1 1 d U A .
C17 C 0.2838(4) 0.5005(5) 0.1708(4) 0.056(2) Uani 1 1 d U . .
H17 H 0.2918 0.5490 0.1468 0.067 Uiso 1 1 calc R A .
C18 C 0.2783(4) 0.4566(5) 0.1406(4) 0.051(2) Uani 1 1 d U A .
H18 H 0.2817 0.4710 0.0924 0.061 Uiso 1 1 calc R . .
C19 C 0.2672(4) 0.3896(4) 0.1924(3) 0.0397(19) Uani 1 1 d U . .
C20 C 0.2568(4) 0.3236(4) 0.1912(3) 0.041(2) Uani 1 1 d U A .
C21 C 0.4295(5) 0.0300(5) 0.3897(4) 0.074(3) Uani 1 1 d U A .
H21A H 0.4353 -0.0075 0.4376 0.111 Uiso 1 1 calc R . .
H21B H 0.4792 0.0396 0.3662 0.111 Uiso 1 1 calc R . .
H21C H 0.4062 0.0131 0.3655 0.111 Uiso 1 1 calc R . .
C22 C 0.3026(5) 0.0849(5) 0.4247(4) 0.066(3) Uani 1 1 d U A .
H22A H 0.2763 0.0769 0.3954 0.099 Uiso 1 1 calc R . .
H22B H 0.2732 0.1268 0.4322 0.099 Uiso 1 1 calc R . .
H22C H 0.3085 0.0414 0.4693 0.099 Uiso 1 1 calc R . .
C23 C 0.4520(5) 0.2479(6) 0.5483(4) 0.077(3) Uani 1 1 d U A .
H23A H 0.4341 0.2857 0.5642 0.116 Uiso 1 1 calc R . .
H23B H 0.5016 0.2533 0.5222 0.116 Uiso 1 1 calc R . .
H23C H 0.4564 0.1998 0.5883 0.116 Uiso 1 1 calc R . .
C24 C 0.2862(6) 0.5596(5) 0.2658(5) 0.084(3) Uani 1 1 d U A .
H24A H 0.3346 0.5627 0.2375 0.125 Uiso 1 1 calc R . .
H24B H 0.2868 0.5729 0.3025 0.125 Uiso 1 1 calc R . .
H24C H 0.2452 0.5930 0.2367 0.125 Uiso 1 1 calc R . .
C25 C 0.1973(5) 0.4776(5) 0.3405(4) 0.069(3) Uani 1 1 d U A .
H25A H 0.1578 0.5143 0.3113 0.103 Uiso 1 1 calc R . .
H25B H 0.1983 0.4870 0.3797 0.103 Uiso 1 1 calc R . .
H25C H 0.1867 0.4290 0.3577 0.103 Uiso 1 1 calc R . .
C26 C 0.2663(4) 0.3390(4) 0.1126(3) 0.049(2) Uani 1 1 d U . .
H26A H 0.2278 0.3811 0.0874 0.074 Uiso 1 1 calc R A .
H26B H 0.2603 0.2962 0.1098 0.074 Uiso 1 1 calc R . .
H26C H 0.3167 0.3492 0.0922 0.074 Uiso 1 1 calc R . .
C27 C 0.1774(5) 0.3056(4) 0.2230(3) 0.0386(19) Uani 1 1 d U . .
C28 C 0.1179(5) 0.3548(5) 0.2330(3) 0.042(2) Uani 1 1 d U A .
H28 H 0.1244 0.4027 0.2190 0.050 Uiso 1 1 calc R . .
C29 C 0.0485(5) 0.3373(4) 0.2628(3) 0.042(2) Uani 1 1 d U . .
H29 H 0.0074 0.3733 0.2675 0.050 Uiso 1 1 calc R A .
C30 C 0.0386(5) 0.2668(4) 0.2859(3) 0.0364(19) Uani 1 1 d U A .
C31 C 0.0971(5) 0.2178(4) 0.2750(3) 0.042(2) Uani 1 1 d U . .
H31 H 0.0904 0.1700 0.2889 0.051 Uiso 1 1 calc R A .
C32 C 0.1663(4) 0.2357(4) 0.2440(3) 0.041(2) Uani 1 1 d U A .
H32 H 0.2065 0.2004 0.2369 0.049 Uiso 1 1 calc R . .
C33 C -0.0409(5) 0.1802(5) 0.3503(4) 0.050(2) Uani 1 1 d U . .
H33A H -0.0013 0.1497 0.3827 0.060 Uiso 1 1 calc R . .
H33B H -0.0352 0.1618 0.3156 0.060 Uiso 1 1 calc R . .
C34 C -0.1179(5) 0.1755(5) 0.3894(4) 0.058(2) Uani 1 1 d U . .
H34A H -0.1566 0.2156 0.3606 0.069 Uiso 1 1 calc R . .
H34B H -0.1307 0.1286 0.4008 0.069 Uiso 1 1 calc R . .
C35 C -0.1899(5) 0.1855(5) 0.4864(4) 0.049(2) Uani 1 1 d U . .
C36 C -0.2170(5) 0.1216(5) 0.5315(4) 0.050(2) Uani 1 1 d U . .
C37 C -0.2906(6) 0.1292(6) 0.5577(4) 0.069(3) Uani 1 1 d U . .
H37 H -0.3111 0.0868 0.5861 0.082 Uiso 1 1 calc R . .
C38 C -0.3350(6) 0.1951(8) 0.5445(5) 0.086(3) Uani 1 1 d U . .
H38 H -0.3862 0.1981 0.5633 0.103 Uiso 1 1 calc R . .
C39 C -0.3078(6) 0.2590(7) 0.5041(5) 0.081(3) Uani 1 1 d U . .
H39 H -0.3392 0.3049 0.4972 0.098 Uiso 1 1 calc R . .
C40 C -0.2329(6) 0.2545(6) 0.4735(4) 0.062(3) Uani 1 1 d U . .
C41 C -0.1990(5) 0.3212(5) 0.4340(4) 0.071(3) Uani 1 1 d U . .
H41A H -0.2393 0.3648 0.4279 0.085 Uiso 1 1 calc R . .
H41B H -0.1786 0.3253 0.3874 0.085 Uiso 1 1 calc R . .
C42 C -0.1353(6) 0.3202(5) 0.4703(4) 0.066(3) Uani 1 1 d U . .
C43 C -0.0604(6) 0.3126(5) 0.4449(4) 0.061(3) Uani 1 1 d U . .
H43 H -0.0479 0.3114 0.4015 0.074 Uiso 1 1 calc R . .
C44 C -0.0031(6) 0.3066(5) 0.4794(4) 0.072(3) Uani 1 1 d U . .
H44 H 0.0476 0.3045 0.4590 0.087 Uiso 1 1 calc R . .
C45 C -0.0211(6) 0.3035(5) 0.5463(4) 0.072(3) Uani 1 1 d U . .
H45 H 0.0183 0.2958 0.5724 0.087 Uiso 1 1 calc R . .
C46 C -0.0941(6) 0.3115(5) 0.5733(4) 0.063(3) Uani 1 1 d U . .
C47 C -0.1539(6) 0.3235(5) 0.5364(4) 0.068(3) Uani 1 1 d U . .
C48 C -0.1129(5) 0.3052(5) 0.6490(4) 0.072(3) Uani 1 1 d U . .
H48A H -0.0657 0.3022 0.6659 0.087 Uiso 1 1 calc R . .
H48B H -0.1484 0.3501 0.6469 0.087 Uiso 1 1 calc R . .
C49 C -0.1466(5) 0.2411(5) 0.7000(4) 0.054(2) Uani 1 1 d U . .
C50 C -0.2181(6) 0.2508(6) 0.7316(5) 0.077(3) Uani 1 1 d U . .
H50 H -0.2457 0.2990 0.7204 0.093 Uiso 1 1 calc R . .
C51 C -0.2514(6) 0.1937(8) 0.7788(6) 0.100(4) Uani 1 1 d U . .
H51 H -0.2992 0.2026 0.8025 0.121 Uiso 1 1 calc R . .
C52 C -0.2148(6) 0.1226(6) 0.7919(5) 0.072(3) Uani 1 1 d U . .
H52 H -0.2388 0.0829 0.8223 0.086 Uiso 1 1 calc R . .
C53 C -0.1417(5) 0.1101(5) 0.7593(4) 0.048(2) Uani 1 1 d U . .
C54 C -0.1098(5) 0.1708(5) 0.7171(4) 0.041(2) Uani 1 1 d U . .
C55 C -0.1037(5) 0.0328(5) 0.7739(3) 0.052(2) Uani 1 1 d U . .
H55A H -0.1392 0.0001 0.8036 0.063 Uiso 1 1 calc R . .
H55B H -0.0590 0.0181 0.7995 0.063 Uiso 1 1 calc R . .
C56 C -0.0790(5) 0.0238(4) 0.7077(3) 0.042(2) Uani 1 1 d U . .
C57 C -0.1322(5) 0.0311(4) 0.6672(4) 0.044(2) Uani 1 1 d U . .
C58 C -0.1083(5) 0.0317(4) 0.6012(4) 0.048(2) Uani 1 1 d U . .
C59 C -0.0323(5) 0.0225(5) 0.5818(4) 0.051(2) Uani 1 1 d U . .
H59 H -0.0154 0.0240 0.5376 0.062 Uiso 1 1 calc R . .
C60 C 0.0200(5) 0.0114(5) 0.6230(4) 0.061(2) Uani 1 1 d U . .
H60 H 0.0723 0.0036 0.6083 0.073 Uiso 1 1 calc R . .
C61 C -0.0033(5) 0.0115(5) 0.6869(4) 0.053(2) Uani 1 1 d U . .
H61 H 0.0331 0.0030 0.7163 0.063 Uiso 1 1 calc R . .
C62 C -0.1658(5) 0.0470(5) 0.5537(4) 0.054(2) Uani 1 1 d U . .
H62A H -0.1973 0.0096 0.5774 0.065 Uiso 1 1 calc R . .
H62B H -0.1389 0.0424 0.5119 0.065 Uiso 1 1 calc R . .
C63 C 0.0184(5) 0.1396(5) 0.7343(4) 0.062(3) Uani 1 1 d U . .
H63A H 0.0144 0.0918 0.7741 0.074 Uiso 1 1 calc R . .
H63B H 0.0086 0.1761 0.7521 0.074 Uiso 1 1 calc R . .
C64 C 0.0979(5) 0.1356(6) 0.6974(5) 0.073(3) Uani 1 1 d U . .
H64A H 0.1358 0.1069 0.7317 0.088 Uiso 1 1 calc R . .
H64B H 0.1026 0.1114 0.6675 0.088 Uiso 1 1 calc R . .
C65 C 0.1822(5) 0.2150(6) 0.6226(4) 0.055(2) Uani 1 1 d U . .
C66 C 0.2387(5) 0.1582(5) 0.6223(4) 0.054(2) Uani 1 1 d U A .
H66 H 0.2315 0.1094 0.6485 0.065 Uiso 1 1 calc R . .
C67 C 0.3067(5) 0.1727(5) 0.5830(4) 0.053(2) Uani 1 1 d U . .
H67 H 0.3459 0.1331 0.5833 0.063 Uiso 1 1 calc R A .
C68 C 0.3192(5) 0.2417(6) 0.5441(4) 0.055(2) Uani 1 1 d U A .
C69 C 0.2634(5) 0.2992(5) 0.5475(4) 0.058(2) Uani 1 1 d U . .
H69 H 0.2726 0.3473 0.5242 0.070 Uiso 1 1 calc R A .
C70 C 0.1932(5) 0.2860(5) 0.5855(4) 0.057(2) Uani 1 1 d U A .
H70 H 0.1539 0.3253 0.5856 0.069 Uiso 1 1 calc R . .
C71 C -0.2549(7) 0.4100(6) 0.5409(7) 0.158(6) Uani 1 1 d DU . .
H71A H -0.2321 0.4359 0.4933 0.190 Uiso 1 1 calc R . .
H71B H -0.2359 0.4233 0.5712 0.190 Uiso 1 1 calc R . .
C72 C -0.3367(8) 0.4355(7) 0.5415(9) 0.247(9) Uani 1 1 d DU . .
H72A H -0.3530 0.4465 0.4968 0.297 Uiso 1 1 calc R . .
H72B H -0.3503 0.4812 0.5464 0.297 Uiso 1 1 calc R . .
C73 C -0.3768(8) 0.3817(11) 0.5979(9) 0.239(9) Uani 1 1 d DU . .
H73D H -0.4298 0.4048 0.6034 0.359 Uiso 1 1 d R . .
H73E H -0.3532 0.3632 0.6408 0.359 Uiso 1 1 d R . .
H73F H -0.3743 0.3412 0.5876 0.359 Uiso 1 1 d R . .
C74 C -0.2401(4) -0.0222(4) 0.7309(4) 0.074(3) Uani 1 1 d DU . .
H74A H -0.2095 -0.0573 0.7701 0.089 Uiso 1 1 calc R . .
H74B H -0.2422 -0.0464 0.7027 0.089 Uiso 1 1 calc R . .
C75 C -0.3203(5) 0.0045(6) 0.7576(5) 0.113(4) Uani 1 1 d DU . .
H75A H -0.3181 0.0308 0.7838 0.135 Uiso 1 1 calc R . .
H75B H -0.3514 0.0380 0.7183 0.135 Uiso 1 1 calc R . .
C76 C -0.3530(7) -0.0594(7) 0.8023(6) 0.194(7) Uani 1 1 d DU . .
H76A H -0.3528 -0.0863 0.7765 0.291 Uiso 1 1 d R . .
H76B H -0.4050 -0.0445 0.8190 0.291 Uiso 1 1 d R . .
H76C H -0.3227 -0.0907 0.8418 0.291 Uiso 1 1 d R . .
Cl1A Cl 0.75421(12) 0.25053(12) 0.09875(9) 0.0528(6) Uani 1 1 d U . .
O1A O 0.9184(4) 0.0785(4) -0.0146(3) 0.091(2) Uani 1 1 d U . .
O2A O 0.9872(4) 0.2117(4) -0.0934(3) 0.078(2) Uani 1 1 d U . .
O3A O 1.0804(3) 0.3461(3) 0.0036(2) 0.0500(15) Uani 1 1 d U . .
O4A O 0.9364(3) 0.4143(3) 0.0529(2) 0.0457(14) Uani 1 1 d U . .
O5A O 1.2061(4) 0.1436(4) -0.0004(3) 0.093(2) Uani 1 1 d DU . .
O6A O 1.1386(5) 0.3726(5) -0.2098(4) 0.109(3) Uani 1 1 d DU . .
N1A N 0.6824(3) 0.2504(3) 0.2523(3) 0.0430(17) Uani 1 1 d U . .
H1A H 0.6956 0.2509 0.2115 0.052 Uiso 1 1 calc R A 1
N2A N 0.6723(3) 0.1135(4) 0.2199(3) 0.0472(18) Uani 1 1 d U A .
H2A1 H 0.6921 0.1502 0.1874 0.057 Uiso 1 1 calc R . .
N3A N 0.5845(4) 0.2285(4) 0.0840(3) 0.0543(19) Uani 1 1 d U A .
H3A1 H 0.6229 0.2343 0.0976 0.065 Uiso 1 1 calc R . .
N4A N 0.5992(4) 0.3683(3) 0.1113(3) 0.0448(17) Uani 1 1 d U . .
H4A H 0.6437 0.3464 0.1000 0.054 Uiso 1 1 calc R A 2
C1A C 0.6534(4) 0.3113(4) 0.2627(4) 0.042(2) Uani 1 1 d U A .
C2A C 0.6409(4) 0.2875(5) 0.3326(4) 0.047(2) Uani 1 1 d U . .
H2A2 H 0.6203 0.3172 0.3556 0.056 Uiso 1 1 calc R A 1
C3A C 0.6641(4) 0.2109(5) 0.3646(4) 0.046(2) Uani 1 1 d U A .
H3A2 H 0.6629 0.1808 0.4131 0.055 Uiso 1 1 calc R E 1
C4A C 0.6882(4) 0.1872(4) 0.3156(4) 0.042(2) Uani 1 1 d U A .
C5A C 0.7248(4) 0.1140(4) 0.3185(3) 0.045(2) Uani 1 1 d U . .
C6A C 0.6766(5) 0.0854(4) 0.2911(4) 0.047(2) Uani 1 1 d U A .
C7A C 0.6376(5) 0.0325(5) 0.3230(4) 0.056(2) Uani 1 1 d U . .
H7A H 0.6292 0.0044 0.3716 0.067 Uiso 1 1 calc R A .
C8A C 0.6101(5) 0.0257(5) 0.2695(4) 0.057(2) Uani 1 1 d U A .
H8A H 0.5811 -0.0083 0.2767 0.068 Uiso 1 1 calc R . .
C9A C 0.6327(5) 0.0753(5) 0.2089(4) 0.049(2) Uani 1 1 d U . .
C10A C 0.6242(5) 0.0905(5) 0.1346(4) 0.059(2) Uani 1 1 d U A .
C11A C 0.5722(5) 0.1613(5) 0.0983(4) 0.050(2) Uani 1 1 d U . .
C12A C 0.5047(5) 0.1780(6) 0.0692(4) 0.064(3) Uani 1 1 d U A .
H12A H 0.4803 0.1434 0.0706 0.077 Uiso 1 1 calc R . .
C13A C 0.4788(5) 0.2533(6) 0.0380(4) 0.063(3) Uani 1 1 d U . .
H13A H 0.4340 0.2787 0.0149 0.075 Uiso 1 1 calc R A .
C14A C 0.5307(5) 0.2844(5) 0.0468(4) 0.050(2) Uani 1 1 d U A .
C15A C 0.5307(4) 0.3633(5) 0.0240(4) 0.052(2) Uani 1 1 d U . .
C16A C 0.5318(5) 0.3805(5) 0.0846(4) 0.050(2) Uani 1 1 d U A .
C17A C 0.4777(5) 0.4123(5) 0.1167(4) 0.058(2) Uani 1 1 d U . .
H17A H 0.4254 0.4249 0.1102 0.070 Uiso 1 1 calc R A 1
C18A C 0.5105(5) 0.4245(5) 0.1625(4) 0.056(2) Uani 1 1 d U A .
H18A H 0.4847 0.4480 0.1904 0.067 Uiso 1 1 calc R F 1
C19A C 0.5844(5) 0.3966(4) 0.1585(4) 0.044(2) Uani 1 1 d U A .
C20A C 0.6446(4) 0.3861(4) 0.2012(4) 0.046(2) Uani 1 1 d U . .
C21A C 0.8045(4) 0.1126(4) 0.2800(4) 0.052(2) Uani 1 1 d U A .
H21D H 0.8015 0.1499 0.2318 0.077 Uiso 1 1 calc R . .
H21E H 0.8247 0.0645 0.2812 0.077 Uiso 1 1 calc R . .
H21F H 0.8378 0.1225 0.3024 0.077 Uiso 1 1 calc R . .
C22A C 0.7326(4) 0.0586(4) 0.3961(3) 0.054(2) Uani 1 1 d U A .
H22D H 0.7618 0.0748 0.4165 0.081 Uiso 1 1 calc R . .
H22E H 0.7587 0.0105 0.3995 0.081 Uiso 1 1 calc R . .
H22F H 0.6823 0.0556 0.4210 0.081 Uiso 1 1 calc R . .
C23A C 0.5932(5) 0.0270(5) 0.1406(4) 0.065(3) Uani 1 1 d U . .
H23D H 0.5427 0.0270 0.1654 0.097 Uiso 1 1 calc R A .
H23E H 0.6270 -0.0193 0.1660 0.097 Uiso 1 1 calc R . .
H23F H 0.5902 0.0331 0.0942 0.097 Uiso 1 1 calc R . .
C24A C 0.4578(4) 0.4123(5) -0.0135(4) 0.070(3) Uani 1 1 d U A .
H24D H 0.4539 0.4007 -0.0506 0.105 Uiso 1 1 calc R . .
H24E H 0.4606 0.4637 -0.0332 0.105 Uiso 1 1 calc R . .
H24F H 0.4132 0.4031 0.0198 0.105 Uiso 1 1 calc R . .
C25A C 0.6009(4) 0.3842(5) -0.0287(4) 0.062(3) Uani 1 1 d U A .
H25D H 0.6471 0.3516 -0.0073 0.093 Uiso 1 1 calc R . .
H25E H 0.6031 0.4346 -0.0420 0.093 Uiso 1 1 calc R . .
H25F H 0.5968 0.3795 -0.0699 0.093 Uiso 1 1 calc R . .
C26A C 0.6192(5) 0.4447(5) 0.2297(4) 0.060(2) Uani 1 1 d U A .
H26D H 0.5702 0.4393 0.2568 0.090 Uiso 1 1 calc R . .
H26E H 0.6148 0.4936 0.1908 0.090 Uiso 1 1 calc R . .
H26F H 0.6569 0.4375 0.2591 0.090 Uiso 1 1 calc R . .
C27A C 0.7027(6) 0.0880(5) 0.0945(4) 0.061(3) Uani 1 1 d U . .
C28A C 0.7099(5) 0.1264(5) 0.0215(4) 0.064(3) Uani 1 1 d U A .
H28A H 0.6666 0.1549 -0.0032 0.077 Uiso 1 1 calc R . .
C29A C 0.7828(6) 0.1215(6) -0.0140(5) 0.069(3) Uani 1 1 d U . .
H29A H 0.7862 0.1465 -0.0631 0.083 Uiso 1 1 calc R A .
C30A C 0.8458(7) 0.0852(6) 0.0155(6) 0.076(3) Uani 1 1 d U A .
C31A C 0.8394(6) 0.0463(5) 0.0884(5) 0.074(3) Uani 1 1 d U . .
H31A H 0.8832 0.0181 0.1125 0.089 Uiso 1 1 calc R A .
C32A C 0.7684(6) 0.0497(5) 0.1247(5) 0.069(3) Uani 1 1 d U A .
H32A H 0.7656 0.0237 0.1738 0.082 Uiso 1 1 calc R . .
C33A C 0.9298(6) 0.1173(6) -0.0887(5) 0.092(3) Uani 1 1 d U . .
H33C H 0.8917 0.1105 -0.1098 0.111 Uiso 1 1 calc R . .
H33D H 0.9805 0.0967 -0.1046 0.111 Uiso 1 1 calc R . .
C34A C 0.9233(6) 0.1982(6) -0.1131(4) 0.085(3) Uani 1 1 d U . .
H34C H 0.9222 0.2242 -0.1640 0.102 Uiso 1 1 calc R . .
H34D H 0.8753 0.2176 -0.0923 0.102 Uiso 1 1 calc R . .
C35A C 1.0583(8) 0.1951(7) -0.1240(6) 0.083(3) Uani 1 1 d U . .
C36A C 1.0810(8) 0.2469(7) -0.1968(6) 0.093(4) Uani 1 1 d U . .
C37A C 1.1533(7) 0.2233(7) -0.2219(5) 0.083(3) Uani 1 1 d U . .
H37A H 1.1687 0.2546 -0.2681 0.099 Uiso 1 1 calc R . .
C38A C 1.2026(8) 0.1644(9) -0.1908(7) 0.116(4) Uani 1 1 d U . .
H38A H 1.2505 0.1529 -0.2131 0.139 Uiso 1 1 calc R . .
C39A C 1.1810(7) 0.1203(7) -0.1241(6) 0.106(4) Uani 1 1 d U . .
H39A H 1.2156 0.0771 -0.0988 0.127 Uiso 1 1 calc R . .
C40A C 1.1102(8) 0.1359(7) -0.0914(6) 0.088(3) Uani 1 1 d U . .
C41A C 1.0920(6) 0.0841(6) -0.0146(5) 0.088(3) Uani 1 1 d U . .
H41C H 1.0447 0.0684 -0.0106 0.106 Uiso 1 1 calc R . .
H41D H 1.1329 0.0401 -0.0007 0.106 Uiso 1 1 calc R . .
C42A C 1.0827(6) 0.1163(5) 0.0365(4) 0.072(3) Uani 1 1 d U . .
C43A C 1.1387(7) 0.1456(6) 0.0399(5) 0.077(3) Uani 1 1 d U . .
C44A C 1.1280(5) 0.1799(5) 0.0836(4) 0.056(2) Uani 1 1 d U . .
C45A C 1.0627(6) 0.1734(5) 0.1273(4) 0.066(3) Uani 1 1 d U . .
H45A H 1.0563 0.1931 0.1591 0.079 Uiso 1 1 calc R . .
C46A C 1.0069(6) 0.1422(5) 0.1299(4) 0.067(3) Uani 1 1 d U . .
H46A H 0.9640 0.1389 0.1627 0.081 Uiso 1 1 calc R . .
C47A C 1.0158(6) 0.1137(5) 0.0799(4) 0.068(3) Uani 1 1 d U . .
H47A H 0.9771 0.0938 0.0768 0.082 Uiso 1 1 calc R . .
C48A C 1.1856(5) 0.2180(5) 0.0811(4) 0.069(3) Uani 1 1 d U . .
H48C H 1.2318 0.1810 0.0995 0.082 Uiso 1 1 calc R . .
H48D H 1.1665 0.2410 0.1126 0.082 Uiso 1 1 calc R . .
C49A C 1.2080(6) 0.2761(5) 0.0102(4) 0.060(3) Uani 1 1 d U . .
C50A C 1.1544(5) 0.3385(5) -0.0274(4) 0.049(2) Uani 1 1 d U . .
C51A C 1.1729(6) 0.3913(5) -0.0922(4) 0.058(2) Uani 1 1 d U . .
C52A C 1.2499(6) 0.3831(6) -0.1167(5) 0.068(3) Uani 1 1 d U . .
H52A H 1.2656 0.4192 -0.1602 0.082 Uiso 1 1 calc R . .
C53A C 1.3027(6) 0.3244(6) -0.0794(5) 0.082(3) Uani 1 1 d U . .
H53A H 1.3545 0.3200 -0.0966 0.099 Uiso 1 1 calc R . .
C54A C 1.2803(6) 0.2733(6) -0.0184(5) 0.079(3) Uani 1 1 d U . .
H54A H 1.3175 0.2325 0.0063 0.095 Uiso 1 1 calc R . .
C55A C 1.1129(5) 0.4560(5) -0.1333(4) 0.066(3) Uani 1 1 d U . .
H55C H 1.0906 0.4840 -0.1064 0.080 Uiso 1 1 calc R . .
H55D H 1.1381 0.4884 -0.1770 0.080 Uiso 1 1 calc R . .
C56A C 1.0490(6) 0.4365(5) -0.1511(4) 0.064(3) Uani 1 1 d U . .
C57A C 0.9756(6) 0.4600(5) -0.1322(5) 0.079(3) Uani 1 1 d U . .
H57A H 0.9638 0.4878 -0.1070 0.095 Uiso 1 1 calc R . .
C58A C 0.9168(7) 0.4425(7) -0.1506(6) 0.103(4) Uani 1 1 d U . .
H58A H 0.8652 0.4615 -0.1414 0.124 Uiso 1 1 calc R . .
C59A C 0.9370(7) 0.3973(6) -0.1821(5) 0.085(3) Uani 1 1 d U . .
H59A H 0.8977 0.3834 -0.1919 0.102 Uiso 1 1 calc R . .
C60A C 1.0060(7) 0.3723(6) -0.1994(5) 0.075(3) Uani 1 1 d U . .
C61A C 1.0639(6) 0.3956(5) -0.1891(4) 0.065(3) Uani 1 1 d U . .
C62A C 1.0261(7) 0.3156(7) -0.2289(5) 0.094(3) Uani 1 1 d U . .
H62C H 0.9782 0.3026 -0.2283 0.113 Uiso 1 1 calc R . .
H62D H 1.0449 0.3408 -0.2781 0.113 Uiso 1 1 calc R . .
C63A C 1.0698(5) 0.3875(5) 0.0434(4) 0.065(3) Uani 1 1 d U . .
H63C H 1.1146 0.3718 0.0692 0.078 Uiso 1 1 calc R . .
H63D H 1.0650 0.4400 0.0113 0.078 Uiso 1 1 calc R . .
C64A C 1.0018(4) 0.3758(5) 0.0922(4) 0.051(2) Uani 1 1 d U . .
H64C H 1.0013 0.3231 0.1182 0.061 Uiso 1 1 calc R . .
H64D H 1.0013 0.3944 0.1258 0.061 Uiso 1 1 calc R . .
C65A C 0.8692(5) 0.4064(5) 0.0924(4) 0.047(2) Uani 1 1 d U . .
C66A C 0.8035(5) 0.4455(4) 0.0566(4) 0.045(2) Uani 1 1 d U A .
H66A H 0.8086 0.4767 0.0084 0.054 Uiso 1 1 calc R . .
C67A C 0.7332(5) 0.4393(4) 0.0900(4) 0.045(2) Uani 1 1 d U . .
H67A H 0.6903 0.4654 0.0641 0.053 Uiso 1 1 calc R A .
C68A C 0.7223(5) 0.3957(4) 0.1612(4) 0.048(2) Uani 1 1 d U A .
C69A C 0.7879(5) 0.3595(4) 0.1952(4) 0.045(2) Uani 1 1 d U . .
H69A H 0.7830 0.3295 0.2437 0.054 Uiso 1 1 calc R A .
C70A C 0.8585(5) 0.3645(4) 0.1631(4) 0.043(2) Uani 1 1 d U A .
H70A H 0.9011 0.3390 0.1894 0.052 Uiso 1 1 calc R . .
C71A C 1.2602(5) 0.0767(6) 0.0348(5) 0.123(4) Uani 1 1 d DU . .
H71C H 1.2400 0.0343 0.0439 0.148 Uiso 1 1 calc R . .
H71D H 1.2681 0.0724 0.0799 0.148 Uiso 1 1 calc R . .
C72A C 1.3335(6) 0.0768(7) -0.0081(6) 0.177(6) Uani 1 1 d DU . .
H72C H 1.3544 0.1188 -0.0170 0.213 Uiso 1 1 calc R . .
H72D H 1.3262 0.0807 -0.0531 0.213 Uiso 1 1 calc R . .
C73A C 1.3866(6) 0.0074(8) 0.0302(7) 0.187(7) Uani 1 1 d DU . .
H73A H 1.3961 0.0056 0.0732 0.281 Uiso 1 1 d R . .
H73B H 1.4344 0.0047 0.0016 0.281 Uiso 1 1 d R . .
H73C H 1.3639 -0.0338 0.0412 0.281 Uiso 1 1 d R . .
C74A C 1.1700(6) 0.4192(7) -0.2795(6) 0.173(6) Uani 1 1 d DU . .
H74C H 1.1666 0.4685 -0.2843 0.208 Uiso 1 1 calc R . .
H74D H 1.1414 0.4238 -0.3153 0.208 Uiso 1 1 calc R . .
C75A C 1.2521(7) 0.3832(9) -0.2879(7) 0.199(7) Uani 1 1 d DU . .
H75C H 1.2789 0.3722 -0.2483 0.238 Uiso 1 1 calc R . .
H75D H 1.2552 0.3370 -0.2897 0.238 Uiso 1 1 calc R . .
C76A C 1.2868(10) 0.4340(13) -0.3526(10) 0.374(16) Uani 1 1 d DU . .
H76D H 1.2535 0.4545 -0.3898 0.561 Uiso 1 1 d R . .
H76E H 1.3359 0.4097 -0.3661 0.561 Uiso 1 1 d R . .
H76F H 1.2938 0.4732 -0.3444 0.561 Uiso 1 1 d R . .
O1B O 0.1409(5) 0.1322(5) 0.5275(3) 0.115(3) Uani 1 1 d U . .
H1B H 0.1654 0.1656 0.5104 0.172 Uiso 1 1 calc R . .
C1B C 0.0949(5) 0.1412(5) 0.4738(4) 0.078(3) Uani 1 1 d U . .
H1B1 H 0.0415 0.1590 0.4846 0.117 Uiso 1 1 calc R . .
H1B2 H 0.1009 0.0941 0.4738 0.117 Uiso 1 1 calc R . .
H1B3 H 0.1124 0.1762 0.4281 0.117 Uiso 1 1 calc R . .
O1W O 0.7864(5) 0.2985(5) -0.0636(4) 0.151(3) Uani 1 1 d U . .
N1C N -0.0010(9) 0.4689(11) 0.5919(9) 0.104(6) Uani 0.50 1 d PU . .
C2C C -0.0482(14) 0.5035(14) 0.5320(13) 0.113(8) Uani 0.50 1 d PU . .
C3C C -0.0912(11) 0.5189(11) 0.4827(10) 0.092(7) Uani 0.50 1 d PU . .
H3C1 H -0.0663 0.4907 0.4571 0.138 Uiso 0.50 1 calc PR . .
H3C2 H -0.0981 0.5710 0.4509 0.138 Uiso 0.50 1 calc PR . .
H3C3 H -0.1405 0.5064 0.5039 0.138 Uiso 0.50 1 calc PR . .
O2W O -0.3010(9) 0.1933(10) 0.6674(8) 0.134(6) Uani 0.50 1 d PU . .
O3W O -0.4278(11) 0.2090(13) 0.7467(10) 0.181(8) Uani 0.50 1 d PU . .

loop_
_atom_site_aniso_label
_atom_site_aniso_U_11
_atom_site_aniso_U_22
_atom_site_aniso_U_33
_atom_site_aniso_U_23
_atom_site_aniso_U_13
_atom_site_aniso_U_12
Cs1 0.1079(9) 0.0813(8) 0.0427(4) -0.0072(4) -0.0125(4) -0.0608(7)
Cs1A 0.086(4) 0.056(4) 0.073(3) 0.027(2) -0.035(3) -0.043(3)
Cs2 0.1178(6) 0.0422(4) 0.0600(4) -0.0171(3) -0.0380(3) -0.0161(4)
Cl1 0.0677(15) 0.0657(17) 0.0394(11) -0.0169(10) -0.0062(10) -0.0325(13)
O1 0.063(4) 0.035(3) 0.040(3) -0.013(2) -0.012(3) -0.017(3)
O2 0.051(4) 0.052(4) 0.040(3) -0.026(3) -0.011(2) -0.009(3)
O3 0.066(4) 0.081(5) 0.062(3) -0.040(3) -0.007(3) -0.029(4)
O4 0.064(4) 0.056(4) 0.044(3) -0.028(3) -0.007(3) -0.020(3)
O5 0.118(5) 0.081(5) 0.077(4) -0.051(4) -0.035(4) 0.015(4)
O6 0.059(4) 0.071(4) 0.039(3) -0.022(3) -0.006(3) -0.023(3)
N1 0.052(4) 0.036(4) 0.030(3) -0.010(3) -0.006(3) -0.011(3)
N2 0.057(4) 0.055(5) 0.044(4) -0.022(3) -0.008(3) -0.012(4)
N3 0.063(5) 0.071(5) 0.054(4) -0.034(4) -0.011(3) -0.023(4)
N4 0.072(5) 0.031(4) 0.037(3) -0.009(3) -0.008(3) -0.020(3)
C1 0.063(5) 0.037(5) 0.042(4) -0.014(4) -0.016(4) -0.016(4)
C2 0.061(6) 0.057(6) 0.046(4) -0.021(4) -0.007(4) 0.002(5)
C3 0.082(6) 0.044(6) 0.050(5) -0.020(4) -0.010(4) 0.010(5)
C4 0.076(6) 0.041(5) 0.040(4) -0.006(4) -0.024(4) -0.018(5)
C5 0.075(6) 0.042(5) 0.039(4) -0.013(4) -0.014(4) -0.020(4)
C6 0.063(6) 0.049(6) 0.033(4) -0.010(4) -0.017(4) -0.009(4)
C7 0.071(6) 0.058(6) 0.047(4) -0.025(4) -0.013(4) 0.000(5)
C8 0.067(6) 0.065(6) 0.044(4) -0.014(4) -0.014(4) -0.021(5)
C9 0.052(5) 0.058(6) 0.057(5) -0.015(4) -0.018(4) -0.015(5)
C10 0.073(6) 0.070(6) 0.062(5) -0.032(5) -0.021(4) -0.021(5)
C11 0.065(6) 0.061(6) 0.061(5) -0.036(4) -0.004(4) -0.024(5)
C12 0.066(6) 0.081(7) 0.064(5) -0.037(5) -0.010(4) -0.019(5)
C13 0.073(6) 0.067(7) 0.080(6) -0.036(5) -0.001(5) -0.031(5)
C14 0.071(6) 0.064(6) 0.062(5) -0.036(5) -0.003(4) -0.023(5)
C15 0.068(6) 0.048(6) 0.062(5) -0.029(4) -0.003(4) -0.018(5)
C16 0.063(5) 0.039(5) 0.050(5) -0.017(4) -0.001(4) -0.020(4)
C17 0.056(5) 0.042(5) 0.061(5) -0.012(4) 0.002(4) -0.020(4)
C18 0.065(5) 0.044(5) 0.042(4) -0.014(4) -0.002(4) -0.021(4)
C19 0.042(5) 0.035(5) 0.033(4) -0.008(3) -0.005(3) -0.006(4)
C20 0.063(5) 0.037(5) 0.027(4) -0.014(3) -0.011(3) -0.008(4)
C21 0.103(7) 0.061(6) 0.062(5) -0.020(4) -0.037(5) -0.017(5)
C22 0.087(6) 0.056(6) 0.048(4) -0.003(4) -0.014(4) -0.035(5)
C23 0.066(6) 0.110(7) 0.076(5) -0.049(5) -0.022(4) -0.023(5)
C24 0.119(7) 0.061(6) 0.097(6) -0.046(5) -0.009(5) -0.037(5)
C25 0.073(6) 0.065(6) 0.078(5) -0.044(5) -0.005(5) -0.008(5)
C26 0.059(5) 0.048(5) 0.034(4) -0.012(4) -0.010(4) -0.011(4)
C27 0.058(5) 0.030(5) 0.029(4) -0.009(3) -0.011(3) -0.014(4)
C28 0.052(5) 0.039(5) 0.034(4) -0.013(4) -0.013(4) -0.009(4)
C29 0.054(5) 0.034(5) 0.037(4) -0.015(4) -0.017(4) 0.001(4)
C30 0.044(5) 0.036(5) 0.033(4) -0.011(3) -0.010(3) -0.017(4)
C31 0.064(5) 0.037(5) 0.030(4) -0.014(4) -0.016(4) -0.010(4)
C32 0.046(5) 0.043(5) 0.033(4) -0.014(4) -0.011(3) -0.006(4)
C33 0.066(5) 0.050(5) 0.040(4) -0.019(4) -0.006(4) -0.025(4)
C34 0.076(6) 0.064(6) 0.045(4) -0.025(4) -0.014(4) -0.026(5)
C35 0.062(6) 0.058(6) 0.043(4) -0.033(4) -0.022(4) -0.003(5)
C36 0.044(5) 0.077(6) 0.035(4) -0.022(4) -0.012(4) -0.022(5)
C37 0.071(6) 0.090(7) 0.051(5) -0.028(5) -0.015(4) -0.024(5)
C38 0.074(6) 0.124(9) 0.049(5) -0.035(5) -0.011(5) -0.005(6)
C39 0.085(7) 0.092(8) 0.055(5) -0.032(5) -0.031(5) 0.016(6)
C40 0.059(6) 0.079(7) 0.047(4) -0.027(5) -0.016(4) -0.003(5)
C41 0.090(6) 0.062(6) 0.055(5) -0.025(5) -0.029(5) 0.005(5)
C42 0.101(7) 0.047(6) 0.046(5) -0.018(4) -0.027(5) 0.000(5)
C43 0.088(6) 0.059(6) 0.046(4) -0.030(4) -0.003(4) -0.020(5)
C44 0.092(6) 0.069(7) 0.066(5) -0.031(5) -0.004(5) -0.034(5)
C45 0.102(7) 0.072(7) 0.058(5) -0.030(5) -0.003(5) -0.043(5)
C46 0.092(6) 0.040(5) 0.068(5) -0.031(4) -0.010(5) -0.017(5)
C47 0.095(7) 0.053(6) 0.055(5) -0.022(4) -0.012(5) -0.012(5)
C48 0.114(7) 0.069(6) 0.054(5) -0.039(5) -0.010(5) -0.025(5)
C49 0.067(6) 0.060(6) 0.034(4) -0.016(4) -0.010(4) -0.020(5)
C50 0.089(7) 0.052(6) 0.088(6) -0.034(5) -0.012(5) -0.004(5)
C51 0.092(7) 0.101(8) 0.104(7) -0.049(6) 0.015(6) -0.024(6)
C52 0.078(6) 0.047(6) 0.078(5) -0.024(5) 0.002(5) -0.010(5)
C53 0.058(5) 0.053(6) 0.034(4) -0.020(4) -0.012(4) -0.007(4)
C54 0.055(5) 0.045(5) 0.032(4) -0.024(4) -0.008(4) -0.006(4)
C55 0.069(5) 0.056(6) 0.038(4) -0.023(4) -0.001(4) -0.021(4)
C56 0.048(5) 0.037(5) 0.042(4) -0.017(4) -0.003(4) -0.013(4)
C57 0.040(5) 0.043(5) 0.040(4) -0.013(4) 0.004(4) -0.010(4)
C58 0.072(6) 0.043(5) 0.042(4) -0.023(4) -0.003(4) -0.025(4)
C59 0.067(6) 0.052(6) 0.048(4) -0.034(4) 0.011(4) -0.021(4)
C60 0.059(6) 0.051(6) 0.074(5) -0.033(4) -0.002(5) -0.004(4)
C61 0.059(6) 0.054(6) 0.049(4) -0.026(4) -0.001(4) -0.013(4)
C62 0.067(5) 0.066(6) 0.043(4) -0.026(4) 0.004(4) -0.037(5)
C63 0.060(5) 0.080(6) 0.061(5) -0.034(4) -0.005(4) -0.031(5)
C64 0.089(7) 0.085(7) 0.070(5) -0.046(5) -0.015(5) -0.029(5)
C65 0.059(6) 0.081(7) 0.046(4) -0.039(5) -0.009(4) -0.024(5)
C66 0.065(6) 0.064(6) 0.043(4) -0.028(4) -0.019(4) -0.009(5)
C67 0.061(6) 0.063(6) 0.045(4) -0.025(4) -0.011(4) -0.022(5)
C68 0.068(6) 0.067(6) 0.047(4) -0.030(4) -0.023(4) -0.016(5)
C69 0.076(6) 0.070(6) 0.051(5) -0.034(4) -0.018(4) -0.025(5)
C70 0.062(6) 0.067(6) 0.061(5) -0.040(5) -0.014(4) -0.014(5)
C71 0.181(10) 0.147(10) 0.137(8) -0.074(8) -0.029(7) 0.013(8)
C72 0.272(13) 0.274(14) 0.236(12) -0.129(9) -0.033(9) -0.082(10)
C73 0.266(13) 0.250(13) 0.231(12) -0.131(9) -0.019(9) -0.053(9)
C74 0.078(6) 0.083(7) 0.053(5) -0.013(5) -0.016(4) -0.028(5)
C75 0.144(8) 0.144(9) 0.096(6) -0.068(6) 0.022(6) -0.096(7)
C76 0.214(11) 0.214(12) 0.186(10) -0.099(8) -0.034(8) -0.063(8)
Cl1A 0.0723(15) 0.0431(15) 0.0401(10) -0.0125(10) -0.0121(10) -0.0136(12)
O1A 0.127(6) 0.081(5) 0.089(4) -0.060(4) 0.048(4) -0.060(4)
O2A 0.129(5) 0.077(5) 0.064(4) -0.044(3) -0.005(4) -0.052(4)
O3A 0.062(4) 0.050(4) 0.055(3) -0.032(3) -0.023(3) -0.009(3)
O4A 0.054(4) 0.036(4) 0.046(3) -0.015(3) -0.014(3) -0.007(3)
O5A 0.125(6) 0.076(5) 0.078(4) -0.046(4) -0.001(4) -0.005(4)
O6A 0.145(6) 0.139(7) 0.089(5) -0.062(4) 0.001(4) -0.087(5)
N1A 0.057(4) 0.035(4) 0.032(3) -0.010(3) -0.007(3) -0.007(3)
N2A 0.072(5) 0.038(4) 0.028(3) -0.006(3) -0.010(3) -0.019(4)
N3A 0.082(5) 0.046(5) 0.040(3) -0.012(3) -0.020(3) -0.023(4)
N4A 0.046(4) 0.031(4) 0.051(4) -0.014(3) -0.006(3) -0.005(3)
C1A 0.049(5) 0.027(5) 0.048(4) -0.014(4) -0.011(4) -0.006(4)
C2A 0.056(5) 0.049(6) 0.043(4) -0.032(4) 0.001(4) -0.003(4)
C3A 0.051(5) 0.052(6) 0.034(4) -0.019(4) -0.013(3) -0.003(4)
C4A 0.054(5) 0.032(5) 0.036(4) -0.009(4) -0.010(3) -0.011(4)
C5A 0.060(5) 0.038(5) 0.032(4) -0.008(4) -0.011(4) -0.013(4)
C6A 0.073(5) 0.036(5) 0.034(4) -0.012(4) -0.009(4) -0.017(4)
C7A 0.077(6) 0.048(6) 0.045(4) -0.020(4) -0.003(4) -0.020(5)
C8A 0.080(6) 0.055(6) 0.046(4) -0.025(4) -0.010(4) -0.023(5)
C9A 0.069(5) 0.046(5) 0.033(4) -0.015(4) -0.001(4) -0.020(4)
C10A 0.090(6) 0.054(6) 0.050(4) -0.026(4) -0.010(4) -0.030(5)
C11A 0.069(6) 0.049(6) 0.036(4) -0.020(4) -0.013(4) -0.013(5)
C12A 0.081(6) 0.068(6) 0.060(5) -0.039(5) -0.009(4) -0.021(5)
C13A 0.072(6) 0.074(7) 0.045(4) -0.024(4) -0.019(4) -0.013(5)
C14A 0.058(5) 0.057(6) 0.036(4) -0.015(4) -0.010(4) -0.020(5)
C15A 0.043(5) 0.046(6) 0.052(4) -0.007(4) -0.005(4) -0.016(4)
C16A 0.054(5) 0.029(5) 0.051(4) -0.001(4) -0.011(4) -0.013(4)
C17A 0.054(5) 0.038(5) 0.072(5) -0.017(4) 0.001(4) -0.014(4)
C18A 0.056(6) 0.047(6) 0.058(5) -0.014(4) 0.004(4) -0.025(4)
C19A 0.055(5) 0.030(5) 0.047(4) -0.017(4) -0.005(4) -0.006(4)
C20A 0.053(5) 0.039(5) 0.046(4) -0.017(4) -0.002(4) -0.015(4)
C21A 0.065(5) 0.031(5) 0.046(4) -0.003(4) -0.015(4) -0.010(4)
C22A 0.065(5) 0.042(5) 0.040(4) -0.003(4) -0.022(4) -0.004(4)
C23A 0.097(6) 0.053(6) 0.059(5) -0.031(4) -0.007(4) -0.026(5)
C24A 0.059(5) 0.068(6) 0.060(5) -0.001(4) -0.022(4) -0.020(5)
C25A 0.065(6) 0.053(6) 0.055(5) -0.008(4) -0.015(4) -0.018(5)
C26A 0.063(5) 0.045(6) 0.072(5) -0.032(4) -0.001(4) -0.005(4)
C27A 0.089(6) 0.050(6) 0.057(5) -0.033(4) 0.006(5) -0.026(5)
C28A 0.091(6) 0.056(6) 0.061(5) -0.035(4) 0.004(5) -0.030(5)
C29A 0.105(7) 0.073(7) 0.052(5) -0.049(5) 0.026(5) -0.039(6)
C30A 0.085(7) 0.067(7) 0.089(6) -0.047(5) 0.018(6) -0.030(5)
C31A 0.099(7) 0.051(6) 0.068(5) -0.030(5) 0.018(5) -0.021(5)
C32A 0.080(6) 0.044(6) 0.068(5) -0.026(4) 0.017(5) -0.008(5)
C33A 0.131(7) 0.096(7) 0.086(6) -0.065(6) 0.030(5) -0.061(6)
C34A 0.131(7) 0.083(7) 0.048(5) -0.022(5) -0.005(5) -0.047(6)
C35A 0.120(8) 0.092(8) 0.072(6) -0.051(6) 0.010(6) -0.061(6)
C36A 0.130(8) 0.102(8) 0.096(7) -0.065(6) -0.025(6) -0.049(6)
C37A 0.108(7) 0.119(8) 0.061(5) -0.059(5) 0.005(5) -0.056(6)
C38A 0.150(9) 0.131(9) 0.107(7) -0.075(7) -0.005(7) -0.053(7)
C39A 0.151(8) 0.121(8) 0.098(7) -0.082(6) 0.016(6) -0.061(7)
C40A 0.126(8) 0.094(7) 0.093(6) -0.076(6) 0.012(6) -0.049(6)
C41A 0.121(7) 0.071(7) 0.079(6) -0.045(5) 0.015(5) -0.025(6)
C42A 0.104(7) 0.043(6) 0.057(5) -0.018(4) -0.005(5) -0.005(5)
C43A 0.094(7) 0.051(6) 0.075(6) -0.022(5) -0.013(5) -0.009(5)
C44A 0.070(6) 0.045(6) 0.046(4) -0.020(4) -0.017(4) 0.009(5)
C45A 0.090(7) 0.060(6) 0.043(5) -0.018(4) -0.021(5) -0.005(5)
C46A 0.092(7) 0.050(6) 0.042(4) -0.014(4) -0.009(4) 0.002(5)
C47A 0.098(7) 0.040(6) 0.063(5) -0.017(4) -0.009(5) -0.016(5)
C48A 0.082(6) 0.064(6) 0.058(5) -0.026(5) -0.032(4) 0.005(5)
C49A 0.082(6) 0.060(6) 0.054(5) -0.037(4) -0.016(5) -0.009(5)
C50A 0.060(5) 0.053(6) 0.057(5) -0.041(4) -0.012(4) -0.011(4)
C51A 0.076(6) 0.063(6) 0.054(5) -0.033(4) -0.012(4) -0.025(5)
C52A 0.074(6) 0.083(7) 0.065(5) -0.041(5) 0.002(5) -0.033(5)
C53A 0.071(6) 0.094(8) 0.075(6) -0.039(5) -0.009(5) -0.001(6)
C54A 0.084(7) 0.099(8) 0.066(5) -0.050(5) -0.017(5) 0.000(6)
C55A 0.086(6) 0.053(6) 0.071(5) -0.027(4) -0.015(5) -0.026(5)
C56A 0.074(6) 0.048(6) 0.057(5) 0.001(4) -0.019(4) -0.030(5)
C57A 0.082(7) 0.053(6) 0.104(6) -0.027(5) -0.019(5) -0.025(5)
C58A 0.083(7) 0.073(8) 0.113(7) 0.002(6) -0.033(6) -0.019(6)
C59A 0.103(8) 0.063(7) 0.065(6) 0.010(5) -0.043(5) -0.028(6)
C60A 0.087(7) 0.073(7) 0.058(5) -0.006(5) -0.009(5) -0.050(6)
C61A 0.083(6) 0.064(6) 0.049(5) -0.006(4) -0.032(5) -0.034(5)
C62A 0.132(8) 0.119(8) 0.072(6) -0.049(6) -0.007(5) -0.077(6)
C63A 0.082(6) 0.061(6) 0.079(5) -0.049(5) -0.029(5) -0.007(5)
C64A 0.053(5) 0.046(5) 0.056(4) -0.019(4) -0.021(4) -0.007(4)
C65A 0.055(5) 0.042(5) 0.049(4) -0.023(4) -0.007(4) -0.012(4)
C66A 0.061(5) 0.034(5) 0.044(4) -0.012(4) -0.013(4) -0.020(4)
C67A 0.051(5) 0.031(5) 0.048(4) -0.014(4) -0.014(4) -0.004(4)
C68A 0.068(6) 0.030(5) 0.047(4) -0.013(4) -0.014(4) -0.015(4)
C69A 0.062(5) 0.038(5) 0.037(4) -0.016(4) -0.002(4) -0.016(4)
C70A 0.050(5) 0.036(5) 0.041(4) -0.015(4) -0.012(4) -0.004(4)
C71A 0.125(8) 0.128(9) 0.120(7) -0.065(7) -0.017(6) -0.006(7)
C72A 0.193(11) 0.163(11) 0.165(9) -0.088(8) -0.002(8) -0.001(8)
C73A 0.197(11) 0.202(11) 0.175(9) -0.112(8) -0.012(8) -0.008(8)
C74A 0.202(11) 0.191(11) 0.178(10) -0.095(8) -0.040(8) -0.077(8)
C75A 0.198(11) 0.220(12) 0.199(11) -0.094(8) -0.013(8) -0.078(9)
C76A 0.372(18) 0.378(19) 0.374(18) -0.160(11) -0.032(10) -0.093(10)
O1B 0.139(6) 0.129(7) 0.082(4) -0.035(4) -0.019(4) -0.049(5)
C1B 0.084(6) 0.083(7) 0.082(6) -0.035(5) -0.023(5) -0.030(5)
O1W 0.167(7) 0.138(7) 0.135(6) -0.059(5) -0.016(5) -0.012(6)
N1C 0.084(9) 0.094(10) 0.097(9) -0.017(7) 0.004(7) -0.019(8)
C2C 0.126(12) 0.111(12) 0.114(11) -0.053(9) -0.028(8) -0.022(9)
C3C 0.087(10) 0.058(10) 0.096(10) -0.023(8) 0.027(8) -0.006(8)
O2W 0.145(10) 0.159(11) 0.122(8) -0.073(8) -0.038(7) -0.028(8)
O3W 0.185(11) 0.193(12) 0.171(10) -0.091(9) -0.008(8) -0.034(9)

loop_
_atom_type_symbol
_atom_type_description
_atom_type_scat_dispersion_real
_atom_type_scat_dispersion_imag
_atom_type_scat_source
C C 0.0033 0.0016 'International Tables Vol C Tables 4.2.6.8 and 6.1.1.4'
H H 0.0000 0.0000 'International Tables Vol C Tables 4.2.6.8 and 6.1.1.4'
N N 0.0061 0.0033 'International Tables Vol C Tables 4.2.6.8 and 6.1.1.4'
O O 0.0106 0.0060 'International Tables Vol C Tables 4.2.6.8 and 6.1.1.4'
Cl Cl 0.1484 0.1585 'International Tables Vol C Tables 4.2.6.8 and 6.1.1.4'
Cs Cs -0.3680 2.1192 'International Tables Vol C Tables 4.2.6.8 and 6.1.1.4'

loop_
_geom_angle_atom_site_label_1
_geom_angle_atom_site_label_2
_geom_angle_atom_site_label_3
_geom_angle
_geom_angle_site_symmetry_3
N2 Cs1 C18A 158.25(17) .
N2 Cs1 C6 23.51(17) .
C18A Cs1 C6 173.35(15) .
N2 Cs1 C4 56.35(17) .
C18A Cs1 C4 129.91(15) .
C6 Cs1 C4 43.44(18) .
N2 Cs1 C9 23.89(16) .
C18A Cs1 C9 147.05(16) .
C6 Cs1 C9 38.6(2) .
C4 Cs1 C9 79.00(19) .
N2 Cs1 C3 78.25(18) .
C18A Cs1 C3 112.44(15) .
C6 Cs1 C3 61.28(19) .
C4 Cs1 C3 23.03(18) .
C9 Cs1 C3 99.4(2) .
N2 Cs1 C2A 110.34(12) .
C18A Cs1 C2A 77.3(2) .
C6 Cs1 C2A 108.39(14) .
C4 Cs1 C2A 140.97(16) .
C9 Cs1 C2A 87.91(14) .
C3 Cs1 C2A 132.00(15) .
N2 Cs1 N1 58.81(14) .
C18A Cs1 N1 117.88(15) .
C6 Cs1 N1 56.00(16) .
C4 Cs1 N1 22.62(16) .
C9 Cs1 N1 82.58(16) .
C3 Cs1 N1 37.28(18) .
C2A Cs1 N1 162.83(15) .
N2 Cs1 C7 37.91(19) .
C18A Cs1 C7 161.39(16) .
C6 Cs1 C7 22.82(17) .
C4 Cs1 C7 61.19(19) .
C9 Cs1 C7 38.0(2) .
C3 Cs1 C7 72.91(19) .
C2A Cs1 C7 86.06(14) .
N1 Cs1 C7 77.64(17) .
N2 Cs1 C1A 131.90(12) .
C18A Cs1 C1A 59.7(2) .
C6 Cs1 C1A 124.79(15) .
C4 Cs1 C1A 140.84(17) .
C9 Cs1 C1A 110.26(14) .
C3 Cs1 C1A 122.24(15) .
C2A Cs1 C1A 22.50(15) .
N1 Cs1 C1A 159.13(13) .
C7 Cs1 C1A 102.03(15) .
N2 Cs1 C8 37.20(18) .
C18A Cs1 C8 149.04(15) .
C6 Cs1 C8 37.57(19) .
C4 Cs1 C8 80.81(19) .
C9 Cs1 C8 21.95(18) .
C3 Cs1 C8 95.7(2) .
C2A Cs1 C8 74.21(15) .
N1 Cs1 C8 92.22(17) .
C7 Cs1 C8 23.51(19) .
C1A Cs1 C8 94.88(15) .
N2 Cs1 C2 91.35(18) .
C18A Cs1 C2 93.48(15) .
C6 Cs1 C2 79.89(19) .
C4 Cs1 C2 36.61(18) .
C9 Cs1 C2 114.9(2) .
C3 Cs1 C2 23.15(18) .
C2A Cs1 C2 143.39(14) .
N1 Cs1 C2 35.63(17) .
C7 Cs1 C2 95.0(2) .
C1A Cs1 C2 124.95(14) .
C8 Cs1 C2 116.7(2) .
C3 Cs1A C4 26.0(2) .
C3 Cs1A C2 26.6(2) .
C4 Cs1A C2 41.0(2) .
C3 Cs1A N1A 132.1(3) .
C4 Cs1A N1A 149.9(3) .
C2 Cs1A N1A 136.2(3) .
C3 Cs1A C6 66.8(2) .
C4 Cs1A C6 44.69(19) .
C2 Cs1A C6 85.6(2) .
N1A Cs1A C6 124.46(19) .
C3 Cs1A C1A 154.5(3) .
C4 Cs1A C1A 169.5(2) .
C2 Cs1A C1A 147.2(2) .
N1A Cs1A C1A 23.41(16) .
C6 Cs1A C1A 126.79(19) .
C3 Cs1A C7 81.8(2) .
C4 Cs1A C7 64.5(2) .
C2 Cs1A C7 104.9(2) .
N1A Cs1A C7 101.43(19) .
C6 Cs1A C7 23.04(17) .
C1A Cs1A C7 105.83(19) .
C3 Cs1A C18A 123.6(2) .
C4 Cs1A C18A 131.7(2) .
C2 Cs1A C18A 97.6(2) .
N1A Cs1A C18A 74.0(2) .
C6 Cs1A C18A 147.6(3) .
C1A Cs1A C18A 58.8(2) .
C7 Cs1A C18A 150.2(3) .
C3 Cs1A C4A 124.5(3) .
C4 Cs1A C4A 131.6(2) .
C2 Cs1A C4A 142.1(3) .
N1A Cs1A C4A 23.53(15) .
C6 Cs1A C4A 101.13(18) .
C1A Cs1A C4A 38.60(19) .
C7 Cs1A C4A 78.16(18) .
C18A Cs1A C4A 95.9(2) .
C3 Cs1A N1 38.9(2) .
C4 Cs1A N1 22.32(18) .
C2 Cs1A N1 37.38(18) .
N1A Cs1A N1 170.9(3) .
C6 Cs1A N1 55.15(17) .
C1A Cs1A N1 165.5(3) .
C7 Cs1A N1 77.9(2) .
C18A Cs1A N1 111.1(2) .
C4A Cs1A N1 152.9(2) .
C3 Cs1A C2A 160.2(3) .
C4 Cs1A C2A 149.7(2) .
C2 Cs1A C2A 169.3(2) .
N1A Cs1A C2A 36.72(16) .
C6 Cs1A C2A 105.04(18) .
C1A Cs1A C2A 22.37(16) .
C7 Cs1A C2A 85.59(18) .
C18A Cs1A C2A 73.3(2) .
C4A Cs1A C2A 37.15(19) .
N1 Cs1A C2A 150.9(2) .
C3 Cs1A C19A 131.3(2) .
C4 Cs1A C19A 148.9(2) .
C2 Cs1A C19A 109.1(2) .
N1A Cs1A C19A 52.87(19) .
C6 Cs1A C19A 160.2(3) .
C1A Cs1A C19A 41.40(19) .
C7 Cs1A C19A 146.0(2) .
C18A Cs1A C19A 21.65(16) .
C4A Cs1A C19A 75.7(2) .
N1 Cs1A C19A 131.18(19) .
C2A Cs1A C19A 60.50(19) .
O2A Cs2 O1W 72.9(2) .
O2A Cs2 O3A 103.94(16) .
O1W Cs2 O3A 157.21(19) .
O2A Cs2 C58A 84.6(3) .
O1W Cs2 C58A 74.6(3) .
O3A Cs2 C58A 82.6(2) .
O2A Cs2 C46A 87.64(19) .
O1W Cs2 C46A 120.8(3) .
O3A Cs2 C46A 81.1(2) .
C58A Cs2 C46A 159.6(3) .
O2A Cs2 O4A 153.40(15) .
O1W Cs2 O4A 123.4(2) .
O3A Cs2 O4A 52.27(13) .
C58A Cs2 O4A 80.9(3) .
C46A Cs2 O4A 98.48(18) .
O2A Cs2 C47A 63.15(19) .
O1W Cs2 C47A 106.4(2) .
O3A Cs2 C47A 91.35(19) .
C58A Cs2 C47A 144.7(3) .
C46A Cs2 C47A 24.81(19) .
O4A Cs2 C47A 122.04(17) .
O2A Cs2 C59A 61.7(3) .
O1W Cs2 C59A 67.8(2) .
O3A Cs2 C59A 90.6(2) .
C58A Cs2 C59A 23.0(3) .
C46A Cs2 C59A 145.3(3) .
O4A Cs2 C59A 102.7(2) .
C47A Cs2 C59A 123.5(3) .
O2A Cs2 C57A 94.1(2) .
O1W Cs2 C57A 98.1(2) .
O3A Cs2 C57A 59.26(19) .
C58A Cs2 C57A 23.7(2) .
C46A Cs2 C57A 139.5(3) .
O4A Cs2 C57A 64.57(19) .
C47A Cs2 C57A 138.6(3) .
C59A Cs2 C57A 39.7(3) .
O2A Cs2 Cl1A 111.80(13) .
O1W Cs2 Cl1A 55.86(15) .
O3A Cs2 Cl1A 140.34(9) .
C58A Cs2 Cl1A 116.6(2) .
C46A Cs2 Cl1A 83.75(18) .
O4A Cs2 Cl1A 94.64(10) .
C47A Cs2 Cl1A 89.85(17) .
C59A Cs2 Cl1A 121.0(2) .
C57A Cs2 Cl1A 131.55(19) .
O2A Cs2 C45A 94.3(2) .
O1W Cs2 C45A 142.5(2) .
O3A Cs2 C45A 59.27(19) .
C58A Cs2 C45A 140.5(3) .
C46A Cs2 C45A 21.8(2) .
O4A Cs2 C45A 83.28(18) .
C47A Cs2 C45A 39.4(2) .
C59A Cs2 C45A 137.0(3) .
C57A Cs2 C45A 118.2(2) .
Cl1A Cs2 C45A 100.51(17) .
O2A Cs2 C65A 174.10(17) .
O1W Cs2 C65A 108.3(2) .
O3A Cs2 C65A 72.61(16) .
C58A Cs2 C65A 90.2(3) .
C46A Cs2 C65A 96.4(2) .
O4A Cs2 C65A 21.65(13) .
C47A Cs2 C65A 121.16(19) .
C59A Cs2 C65A 113.1(3) .
C57A Cs2 C65A 80.0(2) .
Cl1A Cs2 C65A 73.00(14) .
C45A Cs2 C65A 88.1(2) .
C30 O1 C33 116.4(6) .
C35 O2 C34 110.4(5) .
C65 O3 C64 116.8(8) .
C54 O4 C63 112.6(5) .
C47 O5 C71 105.3(9) .
C57 O6 C74 117.4(6) .
C4 N1 C1 109.4(7) .
C4 N1 Cs1 74.3(4) .
C1 N1 Cs1 87.0(4) .
C4 N1 Cs1A 61.2(4) .
C1 N1 Cs1A 82.4(4) .
C6 N2 C9 109.4(7) .
C6 N2 Cs1 81.5(4) .
C9 N2 Cs1 84.6(4) .
C6 N2 Cs1A 66.0(4) .
C9 N2 Cs1A 91.1(5) .
C11 N3 C14 111.7(7) .
C11 N3 Cs1 78.0(4) .
C14 N3 Cs1 88.2(5) .
C16 N4 C19 110.0(6) .
C2 C1 N1 105.5(7) .
C2 C1 C20 134.3(7) .
N1 C1 C20 120.1(7) .
C2 C1 Cs1A 60.9(5) .
N1 C1 Cs1A 75.0(4) .
C20 C1 Cs1A 131.4(5) .
C2 C1 Cs1 76.9(5) .
N1 C1 Cs1 70.6(4) .
C20 C1 Cs1 119.1(5) .
C1 C2 C3 111.0(8) .
C1 C2 Cs1A 97.8(5) .
C3 C2 Cs1A 63.3(5) .
C1 C2 Cs1 82.1(5) .
C3 C2 Cs1 71.9(5) .
C4 C3 C2 104.4(8) .
C4 C3 Cs1A 87.6(5) .
C2 C3 Cs1A 90.1(6) .
C4 C3 Cs1 75.0(5) .
C2 C3 Cs1 84.9(5) .
N1 C4 C3 109.5(7) .
N1 C4 C5 120.7(8) .
C3 C4 C5 129.8(9) .
N1 C4 Cs1A 96.5(5) .
C3 C4 Cs1A 66.4(5) .
C5 C4 Cs1A 105.8(5) .
N1 C4 Cs1 83.1(5) .
C3 C4 Cs1 81.9(5) .
C5 C4 Cs1 102.9(4) .
C22 C5 C21 109.3(8) .
C22 C5 C6 110.8(7) .
C21 C5 C6 110.3(7) .
C22 C5 C4 109.9(7) .
C21 C5 C4 108.0(7) .
C6 C5 C4 108.6(7) .
C22 C5 Cs1A 146.5(6) .
C21 C5 Cs1A 103.6(5) .
C6 C5 Cs1A 62.1(4) .
C4 C5 Cs1A 51.6(4) .
N2 C6 C7 109.1(7) .
N2 C6 C5 121.4(8) .
C7 C6 C5 129.4(9) .
N2 C6 Cs1 75.0(5) .
C7 C6 Cs1 85.0(5) .
C5 C6 Cs1 104.4(4) .
N2 C6 Cs1A 92.6(5) .
C7 C6 Cs1A 80.0(5) .
C5 C6 Cs1A 94.4(4) .
C6 C7 C8 105.0(8) .
C6 C7 Cs1A 77.0(5) .
C8 C7 Cs1A 93.3(5) .
C6 C7 Cs1 72.1(5) .
C8 C7 Cs1 79.0(5) .
C9 C8 C7 110.1(8) .
C9 C8 Cs1 75.1(5) .
C7 C8 Cs1 77.5(5) .
C9 C8 Cs1A 88.6(5) .
C7 C8 Cs1A 64.5(4) .
C8 C9 N2 106.3(9) .
C8 C9 C10 132.7(8) .
N2 C9 C10 120.9(8) .
C8 C9 Cs1 82.9(5) .
N2 C9 Cs1 71.6(4) .
C10 C9 Cs1 109.2(6) .
C11 C10 C9 109.2(7) .
C11 C10 C68 114.4(8) .
C9 C10 C68 108.3(8) .
C11 C10 C23 108.9(7) .
C9 C10 C23 108.7(7) .
C68 C10 C23 107.2(7) .
N3 C11 C12 105.7(8) .
N3 C11 C10 123.1(8) .
C12 C11 C10 131.1(9) .
N3 C11 Cs1 80.5(4) .
C12 C11 Cs1 82.9(5) .
C10 C11 Cs1 100.7(5) .
C13 C12 C11 109.3(8) .
C13 C12 Cs1 86.5(5) .
C11 C12 Cs1 75.5(5) .
C12 C13 C14 107.3(9) .
C12 C13 Cs1 72.7(5) .
C14 C13 Cs1 78.6(5) .
N3 C14 C13 105.8(8) .
N3 C14 C15 122.9(8) .
C13 C14 C15 130.9(9) .
N3 C14 Cs1 71.2(5) .
C13 C14 Cs1 80.6(5) .
C15 C14 Cs1 118.7(5) .
C25 C15 C24 109.2(8) .
C25 C15 C16 110.7(7) .
C24 C15 C16 108.5(7) .
C25 C15 C14 109.8(7) .
C24 C15 C14 109.9(7) .
C16 C15 C14 108.8(7) .
C17 C16 N4 108.4(7) .
C17 C16 C15 130.3(8) .
N4 C16 C15 121.2(7) .
C16 C17 C18 107.4(8) .
C19 C18 C17 109.0(7) .
C18 C19 N4 105.2(7) .
C18 C19 C20 132.5(7) .
N4 C19 C20 122.3(6) .
C19 C20 C1 111.9(6) .
C19 C20 C27 112.9(6) .
C1 C20 C27 111.3(7) .
C19 C20 C26 107.1(6) .
C1 C20 C26 104.8(6) .
C27 C20 C26 108.5(5) .
C28 C27 C32 117.9(8) .
C28 C27 C20 122.8(7) .
C32 C27 C20 119.2(8) .
C27 C28 C29 121.9(8) .
C28 C29 C30 119.9(8) .
C31 C30 O1 126.1(7) .
C31 C30 C29 118.5(7) .
O1 C30 C29 115.3(8) .
C30 C31 C32 121.5(8) .
C31 C32 C27 120.1(8) .
O1 C33 C34 109.3(7) .
O2 C34 C33 108.7(6) .
C40 C35 O2 117.9(9) .
C40 C35 C36 122.4(9) .
O2 C35 C36 119.7(8) .
C37 C36 C35 117.5(10) .
C37 C36 C62 120.7(9) .
C35 C36 C62 121.7(8) .
C38 C37 C36 121.8(11) .
C37 C38 C39 121.7(11) .
C38 C39 C40 118.9(11) .
C35 C40 C39 117.5(10) .
C35 C40 C41 121.4(9) .
C39 C40 C41 120.8(11) .
C40 C41 C42 112.9(7) .
C43 C42 C47 118.0(9) .
C43 C42 C41 122.9(8) .
C47 C42 C41 119.0(9) .
C44 C43 C42 123.1(8) .
C43 C44 C45 118.4(9) .
C46 C45 C44 120.6(9) .
C45 C46 C47 121.6(9) .
C45 C46 C48 119.8(8) .
C47 C46 C48 118.5(9) .
O5 C47 C46 122.3(8) .
O5 C47 C42 119.6(9) .
C46 C47 C42 117.8(10) .
C49 C48 C46 114.5(7) .
C54 C49 C50 116.3(9) .
C54 C49 C48 122.9(9) .
C50 C49 C48 120.7(10) .
C51 C50 C49 122.8(11) .
C50 C51 C52 119.7(11) .
C51 C52 C53 119.3(10) .
C54 C53 C52 116.7(9) .
C54 C53 C55 125.1(8) .
C52 C53 C55 118.2(8) .
C49 C54 O4 117.8(8) .
C49 C54 C53 124.7(9) .
O4 C54 C53 117.5(8) .
C53 C55 C56 112.0(6) .
C61 C56 C57 120.2(7) .
C61 C56 C55 119.1(7) .
C57 C56 C55 120.6(7) .
O6 C57 C56 119.7(7) .
O6 C57 C58 120.5(7) .
C56 C57 C58 119.7(7) .
C59 C58 C57 117.4(7) .
C59 C58 C62 122.2(7) .
C57 C58 C62 120.3(8) .
C60 C59 C58 122.9(7) .
C59 C60 C61 119.6(8) .
C56 C61 C60 120.0(8) .
C58 C62 C36 114.1(6) .
O4 C63 C64 110.4(6) .
O3 C64 C63 108.4(8) .
C66 C65 C70 120.4(9) .
C66 C65 O3 124.5(9) .
C70 C65 O3 115.0(9) .
C65 C66 C67 119.1(9) .
C68 C67 C66 122.4(9) .
C67 C68 C69 118.5(9) .
C67 C68 C10 121.0(10) .
C69 C68 C10 120.5(9) .
C68 C69 C70 120.0(9) .
C65 C70 C69 119.4(9) .
O5 C71 C72 115.0(8) .
C71 C72 C73 112.0(8) .
O6 C74 C75 106.5(6) .
C76 C75 C74 107.5(7) .
C30A O1A C33A 117.7(9) .
C35A O2A C34A 117.1(7) .
C35A O2A Cs2 131.6(5) .
C34A O2A Cs2 110.7(6) .
C50A O3A C63A 111.6(6) .
C50A O3A Cs2 132.2(4) .
C63A O3A Cs2 116.2(5) .
C65A O4A C64A 113.8(6) .
C65A O4A Cs2 93.4(4) .
C64A O4A Cs2 99.6(4) .
C43A O5A C71A 111.1(7) .
C61A O6A C74A 118.0(8) .
C1A N1A C4A 110.9(6) .
C1A N1A Cs1A 81.0(4) .
C4A N1A Cs1A 84.6(4) .
C1A N1A Cs1 66.8(4) .
C4A N1A Cs1 86.8(4) .
Cs1A N1A Cs1 14.75(11) .
C9A N2A C6A 109.2(6) .
C14A N3A C11A 112.3(7) .
C19A N4A C16A 108.5(7) .
C19A N4A Cs1A 70.3(4) .
C16A N4A Cs1A 82.4(4) .
C2A C1A N1A 106.3(7) .
C2A C1A C20A 133.8(7) .
N1A C1A C20A 119.8(6) .
C2A C1A Cs1A 85.7(5) .
N1A C1A Cs1A 75.5(4) .
C20A C1A Cs1A 106.8(4) .
C2A C1A Cs1 77.0(4) .
N1A C1A Cs1 92.2(4) .
C20A C1A Cs1 102.0(4) .
Cs1A C1A Cs1 17.13(11) .
C1A C2A C3A 108.1(7) .
C1A C2A Cs1 80.5(4) .
C3A C2A Cs1 92.4(5) .
C1A C2A Cs1A 71.9(4) .
C3A C2A Cs1A 81.7(4) .
Cs1 C2A Cs1A 16.83(11) .
C4A C3A C2A 109.5(7) .
C4A C3A Cs1A 73.0(4) .
C2A C3A Cs1A 75.8(4) .
C4A C3A Cs1 88.2(4) .
C2A C3A Cs1 65.8(4) .
Cs1A C3A Cs1 15.81(11) .
C3A C4A N1A 105.2(7) .
C3A C4A C5A 133.2(7) .
N1A C4A C5A 121.1(6) .
C3A C4A Cs1A 85.4(5) .
N1A C4A Cs1A 71.8(4) .
C5A C4A Cs1A 113.8(5) .
C4A C5A C21A 112.7(7) .
C4A C5A C6A 113.2(6) .
C21A C5A C6A 109.1(6) .
C4A C5A C22A 107.5(6) .
C21A C5A C22A 108.0(6) .
C6A C5A C22A 106.0(6) .
C7A C6A N2A 107.4(6) .
C7A C6A C5A 132.0(7) .
N2A C6A C5A 120.5(7) .
C6A C7A C8A 106.9(7) .
C9A C8A C7A 107.8(8) .
C8A C9A N2A 108.6(7) .
C8A C9A C10A 130.8(7) .
N2A C9A C10A 120.6(7) .
C11A C10A C27A 111.4(8) .
C11A C10A C9A 111.7(7) .
C27A C10A C9A 109.4(7) .
C11A C10A C23A 110.3(7) .
C27A C10A C23A 106.8(7) .
C9A C10A C23A 107.1(7) .
N3A C11A C12A 104.2(8) .
N3A C11A C10A 124.4(7) .
C12A C11A C10A 131.4(8) .
C13A C12A C11A 109.5(8) .
C14A C13A C12A 107.4(8) .
N3A C14A C13A 106.6(9) .
N3A C14A C15A 123.2(7) .
C13A C14A C15A 130.2(8) .
C14A C15A C16A 113.6(6) .
C14A C15A C25A 108.7(7) .
C16A C15A C25A 109.5(7) .
C14A C15A C24A 109.3(7) .
C16A C15A C24A 107.4(7) .
C25A C15A C24A 108.2(6) .
C17A C16A N4A 107.0(7) .
C17A C16A C15A 131.7(8) .
N4A C16A C15A 121.1(8) .
C17A C16A Cs1A 69.9(5) .
N4A C16A Cs1A 76.8(4) .
C15A C16A Cs1A 123.2(5) .
C16A C17A C18A 109.2(8) .
C16A C17A Cs1A 90.2(5) .
C18A C17A Cs1A 72.4(5) .
C16A C17A Cs1 105.9(6) .
C18A C17A Cs1 63.5(4) .
Cs1A C17A Cs1 16.32(11) .
C19A C18A C17A 106.9(8) .
C19A C18A Cs1 94.9(5) .
C17A C18A Cs1 93.6(5) .
C19A C18A Cs1A 83.4(5) .
C17A C18A Cs1A 84.6(5) .
Cs1 C18A Cs1A 17.25(11) .
C18A C19A N4A 108.3(7) .
C18A C19A C20A 129.9(8) .
N4A C19A C20A 121.4(7) .
C18A C19A Cs1A 74.9(5) .
N4A C19A Cs1A 88.5(4) .
C20A C19A Cs1A 99.2(4) .
C18A C19A Cs1 63.7(5) .
N4A C19A Cs1 103.3(5) .
C20A C19A Cs1 97.2(4) .
Cs1A C19A Cs1 16.46(11) .
C19A C20A C1A 110.6(6) .
C19A C20A C68A 114.4(6) .
C1A C20A C68A 108.5(7) .
C19A C20A C26A 108.2(7) .
C1A C20A C26A 108.0(6) .
C68A C20A C26A 107.0(6) .
C32A C27A C28A 115.8(9) .
C32A C27A C10A 124.1(8) .
C28A C27A C10A 120.1(9) .
C27A C28A C29A 118.8(9) .
C30A C29A C28A 125.1(9) .
C29A C30A O1A 129.0(10) .
C29A C30A C31A 116.7(10) .
O1A C30A C31A 114.3(11) .
C32A C31A C30A 119.4(10) .
C27A C32A C31A 124.2(9) .
O1A C33A C34A 111.8(7) .
O2A C34A C33A 111.2(8) .
O2A C34A Cs2 48.6(4) .
C33A C34A Cs2 127.3(5) .
C40A C35A O2A 123.4(11) .
C40A C35A C36A 117.0(13) .
O2A C35A C36A 119.5(13) .
C37A C36A C62A 130.0(12) .
C37A C36A C35A 113.9(12) .
C62A C36A C35A 116.0(13) .
C38A C37A C36A 128.9(13) .
C37A C38A C39A 115.5(14) .
C38A C39A C40A 122.7(14) .
C35A C40A C39A 122.0(13) .
C35A C40A C41A 119.1(11) .
C39A C40A C41A 118.9(13) .
C42A C41A C40A 115.5(9) .
C43A C42A C47A 121.4(10) .
C43A C42A C41A 121.2(10) .
C47A C42A C41A 117.4(10) .
C43A C42A Cs2 94.0(7) .
C47A C42A Cs2 60.7(5) .
C41A C42A Cs2 115.4(6) .
C42A C43A O5A 120.4(10) .
C42A C43A C44A 121.1(11) .
O5A C43A C44A 118.5(10) .
C45A C44A C43A 115.2(10) .
C45A C44A C48A 124.5(9) .
C43A C44A C48A 120.3(9) .
C46A C45A C44A 127.2(9) .
C46A C45A Cs2 66.9(5) .
C44A C45A Cs2 98.1(5) .
C45A C46A C47A 116.4(9) .
C45A C46A Cs2 91.3(6) .
C47A C46A Cs2 81.2(5) .
C42A C47A C46A 118.2(9) .
C42A C47A Cs2 98.5(6) .
C46A C47A Cs2 74.0(5) .
C44A C48A C49A 116.3(7) .
C54A C49A C50A 116.4(10) .
C54A C49A C48A 122.3(10) .
C50A C49A C48A 121.3(9) .
C51A C50A O3A 119.9(9) .
C51A C50A C49A 122.4(9) .
O3A C50A C49A 117.7(8) .
C50A C51A C52A 116.1(9) .
C50A C51A C55A 121.3(9) .
C52A C51A C55A 122.5(9) .
C53A C52A C51A 121.8(10) .
C54A C53A C52A 119.0(11) .
C53A C54A C49A 124.2(11) .
C56A C55A C51A 115.3(8) .
C57A C56A C61A 118.4(9) .
C57A C56A C55A 120.3(10) .
C61A C56A C55A 121.3(9) .
C56A C57A C58A 119.5(11) .
C56A C57A Cs2 100.6(6) .
C58A C57A Cs2 69.0(6) .
C59A C58A C57A 117.8(12) .
C59A C58A Cs2 87.1(7) .
C57A C58A Cs2 87.4(6) .
C60A C59A C58A 124.6(12) .
C60A C59A Cs2 100.6(6) .
C58A C59A Cs2 69.9(6) .
C59A C60A C61A 118.3(12) .
C59A C60A C62A 122.4(10) .
C61A C60A C62A 119.3(11) .
C60A C61A O6A 120.2(10) .
C60A C61A C56A 120.7(11) .
O6A C61A C56A 118.8(8) .
C36A C62A C60A 120.6(8) .
C64A C63A O3A 110.8(7) .
O4A C64A C63A 108.0(6) .
O4A C64A Cs2 58.7(3) .
C63A C64A Cs2 91.5(4) .
O4A C65A C70A 127.1(7) .
O4A C65A C66A 115.9(7) .
C70A C65A C66A 117.0(8) .
O4A C65A Cs2 64.9(4) .
C70A C65A Cs2 112.0(5) .
C66A C65A Cs2 92.9(4) .
C67A C66A C65A 121.2(7) .
C66A C67A C68A 121.9(8) .
C69A C68A C67A 115.5(8) .
C69A C68A C20A 120.4(7) .
C67A C68A C20A 124.1(7) .
C70A C69A C68A 123.7(7) .
C69A C70A C65A 120.6(8) .
O5A C71A C72A 110.4(7) .
C71A C72A C73A 108.2(8) .
O6A C74A C75A 107.2(7) .
C76A C75A C74A 107.7(8) .
C3C C2C N1C 167(2) .
C3C C2C C2C 90.8(19) 2_566
N1C C2C C2C 89(2) 2_566

loop_
_geom_bond_atom_site_label_1
_geom_bond_atom_site_label_2
_geom_bond_distance
_geom_bond_site_symmetry_2
Cs1 N2 3.276(6) .
Cs1 C18A 3.279(8) .
Cs1 C6 3.354(8) .
Cs1 C4 3.386(8) .
Cs1 C9 3.438(8) .
Cs1 C3 3.471(9) .
Cs1 C2A 3.476(7) .
Cs1 N1 3.493(6) .
Cs1 C7 3.510(9) .
Cs1 C1A 3.518(7) .
Cs1 C8 3.530(8) .
Cs1 C2 3.637(8) .
Cs1A C3 2.864(10) .
Cs1A C4 3.123(9) .
Cs1A C2 3.205(9) .
Cs1A N1A 3.342(8) .
Cs1A C6 3.402(9) .
Cs1A C1A 3.409(9) .
Cs1A C7 3.439(9) .
Cs1A C18A 3.493(9) .
Cs1A C4A 3.501(9) .
Cs1A N1 3.541(8) .
Cs1A C2A 3.577(9) .
Cs1A C19A 3.593(9) .
Cs2 O2A 3.132(6) .
Cs2 O1W 3.170(9) .
Cs2 O3A 3.306(5) .
Cs2 C58A 3.306(10) .
Cs2 C46A 3.338(8) .
Cs2 O4A 3.349(5) .
Cs2 C47A 3.433(9) .
Cs2 C59A 3.515(9) .
Cs2 C57A 3.538(9) .
Cs2 Cl1A 3.600(2) .
Cs2 C45A 3.628(8) .
Cs2 C65A 3.690(8) .
O1 C30 1.380(8) .
O1 C33 1.430(8) .
O2 C35 1.400(9) .
O2 C34 1.460(7) .
O3 C65 1.388(9) .
O3 C64 1.424(10) .
O4 C54 1.386(9) .
O4 C63 1.421(8) .
O5 C47 1.398(10) .
O5 C71 1.448(8) .
O6 C57 1.365(8) .
O6 C74 1.452(7) .
N1 C4 1.353(10) .
N1 C1 1.411(8) .
N2 C6 1.353(10) .
N2 C9 1.399(9) .
N3 C11 1.367(9) .
N3 C14 1.368(10) .
N4 C16 1.371(9) .
N4 C19 1.394(8) .
C1 C2 1.334(10) .
C1 C20 1.515(11) .
C2 C3 1.435(11) .
C3 C4 1.371(10) .
C4 C5 1.538(10) .
C5 C22 1.504(10) .
C5 C21 1.520(11) .
C5 C6 1.534(10) .
C6 C7 1.367(10) .
C7 C8 1.434(11) .
C8 C9 1.330(11) .
C9 C10 1.523(12) .
C10 C11 1.507(12) .
C10 C68 1.527(12) .
C10 C23 1.593(10) .
C11 C12 1.383(11) .
C12 C13 1.387(12) .
C13 C14 1.406(11) .
C14 C15 1.539(12) .
C15 C25 1.518(10) .
C15 C24 1.530(11) .
C15 C16 1.540(10) .
C16 C17 1.345(10) .
C17 C18 1.414(11) .
C18 C19 1.378(10) .
C19 C20 1.484(10) .
C20 C27 1.555(10) .
C20 C26 1.585(8) .
C27 C28 1.360(10) .
C27 C32 1.395(10) .
C28 C29 1.377(9) .
C29 C30 1.391(10) .
C30 C31 1.355(10) .
C31 C32 1.380(9) .
C33 C34 1.506(10) .
C35 C40 1.390(12) .
C35 C36 1.405(11) .
C36 C37 1.361(11) .
C36 C62 1.515(11) .
C37 C38 1.347(13) .
C38 C39 1.391(14) .
C39 C40 1.409(12) .
C40 C41 1.503(12) .
C41 C42 1.541(11) .
C42 C43 1.379(11) .
C42 C47 1.461(11) .
C43 C44 1.368(10) .
C44 C45 1.419(11) .
C45 C46 1.359(11) .
C46 C47 1.399(11) .
C46 C48 1.582(11) .
C48 C49 1.494(11) .
C49 C54 1.365(11) .
C49 C50 1.373(11) .
C50 C51 1.371(13) .
C51 C52 1.394(14) .
C52 C53 1.414(11) .
C53 C54 1.390(11) .
C53 C55 1.507(11) .
C55 C56 1.525(9) .
C56 C61 1.372(10) .
C56 C57 1.386(9) .
C57 C58 1.430(9) .
C58 C59 1.369(10) .
C58 C62 1.505(10) .
C59 C60 1.357(10) .
C60 C61 1.389(10) .
C63 C64 1.529(11) .
C65 C66 1.369(11) .
C65 C70 1.386(12) .
C66 C67 1.392(10) .
C67 C68 1.361(11) .
C68 C69 1.391(11) .
C69 C70 1.411(10) .
C71 C72 1.458(7) .
C72 C73 1.464(8) .
C74 C75 1.539(7) .
C75 C76 1.455(7) .
O1A C30A 1.372(11) .
O1A C33A 1.440(10) .
O2A C35A 1.384(12) .
O2A C34A 1.473(10) .
O3A C50A 1.402(9) .
O3A C63A 1.470(8) .
O4A C65A 1.363(8) .
O4A C64A 1.447(8) .
O5A C43A 1.377(11) .
O5A C71A 1.457(7) .
O6A C61A 1.393(11) .
O6A C74A 1.477(8) .
N1A C1A 1.371(9) .
N1A C4A 1.404(9) .
N2A C9A 1.356(9) .
N2A C6A 1.401(8) .
N3A C14A 1.355(10) .
N3A C11A 1.387(10) .
N4A C19A 1.384(9) .
N4A C16A 1.393(9) .
C1A C2A 1.365(9) .
C1A C20A 1.516(10) .
C2A C3A 1.411(10) .
C3A C4A 1.351(10) .
C4A C5A 1.497(11) .
C5A C21A 1.542(10) .
C5A C6A 1.547(10) .
C5A C22A 1.558(9) .
C6A C7A 1.329(10) .
C7A C8A 1.455(10) .
C8A C9A 1.321(10) .
C9A C10A 1.545(10) .
C10A C11A 1.489(12) .
C10A C27A 1.538(12) .
C10A C23A 1.549(11) .
C11A C12A 1.397(10) .
C12A C13A 1.395(12) .
C13A C14A 1.389(11) .
C14A C15A 1.511(11) .
C15A C16A 1.549(11) .
C15A C25A 1.561(10) .
C15A C24A 1.567(10) .
C16A C17A 1.326(11) .
C17A C18A 1.428(11) .
C18A C19A 1.335(10) .
C19A C20A 1.502(10) .
C20A C68A 1.533(10) .
C20A C26A 1.576(11) .
C27A C32A 1.361(11) .
C27A C28A 1.412(11) .
C28A C29A 1.417(11) .
C29A C30A 1.308(12) .
C30A C31A 1.413(12) .
C31A C32A 1.393(11) .
C33A C34A 1.520(13) .
C35A C40A 1.337(14) .
C35A C36A 1.504(14) .
C36A C37A 1.393(14) .
C36A C62A 1.475(15) .
C37A C38A 1.299(15) .
C38A C39A 1.363(14) .
C39A C40A 1.397(14) .
C40A C41A 1.546(14) .
C41A C42A 1.539(12) .
C42A C43A 1.374(13) .
C42A C47A 1.397(12) .
C43A C44A 1.420(12) .
C44A C45A 1.375(11) .
C44A C48A 1.481(12) .
C45A C46A 1.349(12) .
C46A C47A 1.458(12) .
C48A C49A 1.524(12) .
C49A C54A 1.354(11) .
C49A C50A 1.416(11) .
C50A C51A 1.380(11) .
C51A C52A 1.409(11) .
C51A C55A 1.529(12) .
C52A C53A 1.369(12) .
C53A C54A 1.339(13) .
C55A C56A 1.525(11) .
C56A C57A 1.364(12) .
C56A C61A 1.418(13) .
C57A C58A 1.421(13) .
C58A C59A 1.373(15) .
C59A C60A 1.296(13) .
C60A C61A 1.389(12) .
C60A C62A 1.559(14) .
C63A C64A 1.471(10) .
C65A C70A 1.383(10) .
C65A C66A 1.414(10) .
C66A C67A 1.363(9) .
C67A C68A 1.399(9) .
C68A C69A 1.391(10) .
C69A C70A 1.356(9) .
C71A C72A 1.484(7) .
C72A C73A 1.490(7) .
C74A C75A 1.520(8) .
C75A C76A 1.469(8) .
O1B C1B 1.504(9) .
N1C C2C 1.50(3) .
C2C C3C 1.34(3) .
C2C C2C 2.05(5) 2_566

loop_
_geom_torsion_atom_site_label_1
_geom_torsion_atom_site_label_2
_geom_torsion_atom_site_label_3
_geom_torsion_atom_site_label_4
_geom_torsion
C4 N1 C1 C2 -2.4(9)
C4 N1 C1 C20 174.7(7)
N1 C1 C2 C3 1.9(10)
C20 C1 C2 C3 -174.7(8)
C1 C2 C3 C4 -0.7(10)
C1 N1 C4 C3 2.1(9)
C1 N1 C4 C5 -178.1(6)
C2 C3 C4 N1 -0.9(9)
C2 C3 C4 C5 179.3(8)
N1 C4 C5 C22 39.9(10)
C3 C4 C5 C22 -140.3(9)
N1 C4 C5 C21 159.0(7)
C3 C4 C5 C21 -21.2(12)
N1 C4 C5 C6 -81.4(9)
C3 C4 C5 C6 98.4(10)
C9 N2 C6 C7 -1.9(9)
C9 N2 C6 C5 -179.0(7)
C22 C5 C6 N2 -48.1(10)
C21 C5 C6 N2 -169.2(7)
C4 C5 C6 N2 72.7(10)
C22 C5 C6 C7 135.4(9)
C21 C5 C6 C7 14.4(12)
C4 C5 C6 C7 -103.7(10)
N2 C6 C7 C8 0.6(9)
C5 C6 C7 C8 177.5(8)
C6 C7 C8 C9 0.9(10)
C7 C8 C9 N2 -2.0(10)
C7 C8 C9 C10 -180.0(9)
C6 N2 C9 C8 2.4(9)
C6 N2 C9 C10 -179.3(8)
C8 C9 C10 C11 103.3(11)
N2 C9 C10 C11 -74.4(10)
C8 C9 C10 C68 -131.5(10)
N2 C9 C10 C68 50.7(10)
C8 C9 C10 C23 -15.3(14)
N2 C9 C10 C23 166.9(7)
C14 N3 C11 C12 -3.3(10)
C14 N3 C11 C10 -179.7(8)
C9 C10 C11 N3 80.9(10)
C68 C10 C11 N3 -40.6(11)
C23 C10 C11 N3 -160.6(8)
C9 C10 C11 C12 -94.6(10)
C68 C10 C11 C12 143.9(9)
C23 C10 C11 C12 23.9(13)
N3 C11 C12 C13 2.9(10)
C10 C11 C12 C13 179.0(9)
C11 C12 C13 C14 -1.6(10)
C11 N3 C14 C13 2.4(10)
C11 N3 C14 C15 -171.2(7)
C12 C13 C14 N3 -0.4(10)
C12 C13 C14 C15 172.3(8)
N3 C14 C15 C25 37.3(11)
C13 C14 C15 C25 -134.4(9)
N3 C14 C15 C24 157.4(8)
C13 C14 C15 C24 -14.3(12)
N3 C14 C15 C16 -84.0(10)
C13 C14 C15 C16 104.3(10)
C19 N4 C16 C17 1.2(9)
C19 N4 C16 C15 178.0(7)
C25 C15 C16 C17 116.8(10)
C24 C15 C16 C17 -2.9(13)
C14 C15 C16 C17 -122.5(10)
C25 C15 C16 N4 -59.1(11)
C24 C15 C16 N4 -178.9(8)
C14 C15 C16 N4 61.6(10)
N4 C16 C17 C18 -0.5(10)
C15 C16 C17 C18 -176.9(8)
C16 C17 C18 C19 -0.3(10)
C17 C18 C19 N4 1.0(9)
C17 C18 C19 C20 179.2(8)
C16 N4 C19 C18 -1.4(9)
C16 N4 C19 C20 -179.8(7)
C18 C19 C20 C1 118.3(9)
N4 C19 C20 C1 -63.7(9)
C18 C19 C20 C27 -115.3(9)
N4 C19 C20 C27 62.7(9)
C18 C19 C20 C26 4.0(12)
N4 C19 C20 C26 -178.0(7)
C2 C1 C20 C19 -99.3(10)
N1 C1 C20 C19 84.5(8)
C2 C1 C20 C27 133.4(9)
N1 C1 C20 C27 -42.8(8)
C2 C1 C20 C26 16.4(12)
N1 C1 C20 C26 -159.8(6)
C19 C20 C27 C28 16.9(9)
C1 C20 C27 C28 143.7(7)
C26 C20 C27 C28 -101.6(7)
C19 C20 C27 C32 -161.5(6)
C1 C20 C27 C32 -34.7(8)
C26 C20 C27 C32 80.1(8)
C32 C27 C28 C29 0.0(9)
C20 C27 C28 C29 -178.4(6)
C27 C28 C29 C30 2.4(10)
C33 O1 C30 C31 11.6(9)
C33 O1 C30 C29 -170.6(5)
C28 C29 C30 C31 -3.5(9)
C28 C29 C30 O1 178.4(5)
O1 C30 C31 C32 -179.8(5)
C29 C30 C31 C32 2.4(9)
C30 C31 C32 C27 -0.1(9)
C28 C27 C32 C31 -1.2(9)
C20 C27 C32 C31 177.3(5)
C30 O1 C33 C34 171.8(5)
C35 O2 C34 C33 172.8(7)
O1 C33 C34 O2 -76.9(7)
C34 O2 C35 C40 -94.8(8)
C34 O2 C35 C36 85.3(8)
C40 C35 C36 C37 6.2(10)
O2 C35 C36 C37 -173.9(6)
C40 C35 C36 C62 -170.3(7)
O2 C35 C36 C62 9.6(10)
C35 C36 C37 C38 -3.7(12)
C62 C36 C37 C38 172.8(7)
C36 C37 C38 C39 -0.9(14)
C37 C38 C39 C40 3.2(13)
O2 C35 C40 C39 176.2(6)
C36 C35 C40 C39 -3.9(11)
O2 C35 C40 C41 -9.5(10)
C36 C35 C40 C41 170.4(6)
C38 C39 C40 C35 -0.8(12)
C38 C39 C40 C41 -175.2(7)
C35 C40 C41 C42 -62.0(10)
C39 C40 C41 C42 112.1(9)
C40 C41 C42 C43 110.5(11)
C40 C41 C42 C47 -66.1(11)
C47 C42 C43 C44 1.3(14)
C41 C42 C43 C44 -175.3(8)
C42 C43 C44 C45 4.1(14)
C43 C44 C45 C46 -4.5(14)
C44 C45 C46 C47 -0.5(14)
C44 C45 C46 C48 177.9(8)
C71 O5 C47 C46 90.7(11)
C71 O5 C47 C42 -94.7(10)
C45 C46 C47 O5 -179.5(9)
C48 C46 C47 O5 2.1(13)
C45 C46 C47 C42 5.8(14)
C48 C46 C47 C42 -172.6(8)
C43 C42 C47 O5 179.0(9)
C41 C42 C47 O5 -4.3(13)
C43 C42 C47 C46 -6.2(13)
C41 C42 C47 C46 170.6(8)
C45 C46 C48 C49 -113.9(10)
C47 C46 C48 C49 64.5(12)
C46 C48 C49 C54 61.6(11)
C46 C48 C49 C50 -117.5(9)
C54 C49 C50 C51 1.0(13)
C48 C49 C50 C51 -179.9(8)
C49 C50 C51 C52 -5.4(16)
C50 C51 C52 C53 3.8(15)
C51 C52 C53 C54 1.8(12)
C51 C52 C53 C55 -179.5(8)
C50 C49 C54 O4 -177.5(6)
C48 C49 C54 O4 3.4(10)
C50 C49 C54 C53 5.3(11)
C48 C49 C54 C53 -173.8(7)
C63 O4 C54 C49 100.1(7)
C63 O4 C54 C53 -82.5(8)
C52 C53 C54 C49 -6.6(11)
C55 C53 C54 C49 174.8(6)
C52 C53 C54 O4 176.1(6)
C55 C53 C54 O4 -2.4(10)
C54 C53 C55 C56 -56.3(10)
C52 C53 C55 C56 125.2(7)
C53 C55 C56 C61 109.4(9)
C53 C55 C56 C57 -67.9(10)
C74 O6 C57 C56 -90.5(9)
C74 O6 C57 C58 93.5(8)
C61 C56 C57 O6 178.7(8)
C55 C56 C57 O6 -4.0(11)
C61 C56 C57 C58 -5.2(12)
C55 C56 C57 C58 172.1(7)
O6 C57 C58 C59 178.2(7)
C56 C57 C58 C59 2.1(12)
O6 C57 C58 C62 2.2(11)
C56 C57 C58 C62 -173.8(7)
C57 C58 C59 C60 1.6(12)
C62 C58 C59 C60 177.5(8)
C58 C59 C60 C61 -2.2(13)
C57 C56 C61 C60 4.6(13)
C55 C56 C61 C60 -172.7(7)
C59 C60 C61 C56 -1.0(13)
C59 C58 C62 C36 -114.1(9)
C57 C58 C62 C36 61.6(10)
C37 C36 C62 C58 -106.8(8)
C35 C36 C62 C58 69.6(9)
C54 O4 C63 C64 -173.8(7)
C65 O3 C64 C63 175.6(6)
O4 C63 C64 O3 78.4(8)
C64 O3 C65 C66 4.7(10)
C64 O3 C65 C70 -177.7(6)
C70 C65 C66 C67 -1.3(10)
O3 C65 C66 C67 176.2(6)
C65 C66 C67 C68 -0.7(11)
C66 C67 C68 C69 4.2(11)
C66 C67 C68 C10 -177.9(6)
C11 C10 C68 C67 154.0(7)
C9 C10 C68 C67 32.0(9)
C23 C10 C68 C67 -85.1(9)
C11 C10 C68 C69 -28.1(10)
C9 C10 C68 C69 -150.1(7)
C23 C10 C68 C69 92.8(9)
C67 C68 C69 C70 -5.7(10)
C10 C68 C69 C70 176.3(6)
C66 C65 C70 C69 -0.3(10)
O3 C65 C70 C69 -178.0(6)
C68 C69 C70 C65 3.9(10)
C47 O5 C71 C72 159.7(12)
O5 C71 C72 C73 34(2)
C57 O6 C74 C75 171.2(6)
O6 C74 C75 C76 -177.4(8)
C4A N1A C1A C2A 0.3(8)
C4A N1A C1A C20A 178.0(6)
C1A C2A C3A C4A -2.0(9)
C2A C3A C4A N1A 2.1(8)
C2A C3A C4A C5A 173.7(8)
C1A N1A C4A C3A -1.5(8)
C1A N1A C4A C5A -174.4(7)
C3A C4A C5A C21A -117.8(9)
N1A C4A C5A C21A 52.6(9)
C3A C4A C5A C6A 117.8(9)
N1A C4A C5A C6A -71.7(9)
C3A C4A C5A C22A 1.0(12)
N1A C4A C5A C22A 171.5(6)
C9A N2A C6A C7A -2.3(10)
C9A N2A C6A C5A 174.5(8)
C4A C5A C6A C7A -108.0(11)
C21A C5A C6A C7A 125.7(10)
C22A C5A C6A C7A 9.6(13)
C4A C5A C6A N2A 76.1(9)
C21A C5A C6A N2A -50.3(10)
C22A C5A C6A N2A -166.3(7)
N2A C6A C7A C8A 2.1(10)
C5A C6A C7A C8A -174.3(9)
C6A C7A C8A C9A -1.1(11)
C7A C8A C9A N2A -0.3(11)
C7A C8A C9A C10A 176.0(9)
C6A N2A C9A C8A 1.6(10)
C6A N2A C9A C10A -175.2(7)
C8A C9A C10A C11A 111.9(11)
N2A C9A C10A C11A -72.1(11)
C8A C9A C10A C27A -124.3(10)
N2A C9A C10A C27A 51.7(11)
C8A C9A C10A C23A -9.0(14)
N2A C9A C10A C23A 167.0(8)
C14A N3A C11A C12A -1.9(8)
C14A N3A C11A C10A 176.3(7)
C27A C10A C11A N3A -60.8(10)
C9A C10A C11A N3A 61.9(11)
C23A C10A C11A N3A -179.2(7)
C27A C10A C11A C12A 116.8(9)
C9A C10A C11A C12A -120.6(9)
C23A C10A C11A C12A -1.6(13)
N3A C11A C12A C13A 0.7(9)
C10A C11A C12A C13A -177.2(8)
C11A C12A C13A C14A 0.5(10)
C11A N3A C14A C13A 2.2(9)
C11A N3A C14A C15A -179.8(7)
C12A C13A C14A N3A -1.7(10)
C12A C13A C14A C15A -179.5(8)
N3A C14A C15A C16A -56.4(10)
C13A C14A C15A C16A 121.1(9)
N3A C14A C15A C25A 65.7(9)
C13A C14A C15A C25A -116.8(9)
N3A C14A C15A C24A -176.3(7)
C13A C14A C15A C24A 1.1(12)
C19A N4A C16A C17A -2.4(9)
C19A N4A C16A C15A 172.8(7)
C14A C15A C16A C17A -102.8(11)
C25A C15A C16A C17A 135.5(9)
C24A C15A C16A C17A 18.2(12)
C14A C15A C16A N4A 83.4(9)
C25A C15A C16A N4A -38.3(10)
C24A C15A C16A N4A -155.7(7)
N4A C16A C17A C18A 2.9(9)
C15A C16A C17A C18A -171.5(8)
C16A C17A C18A C19A -2.4(10)
C17A C18A C19A N4A 0.8(9)
C17A C18A C19A C20A -171.9(8)
C16A N4A C19A C18A 0.9(9)
C16A N4A C19A C20A 174.4(7)
C18A C19A C20A C1A 91.3(10)
N4A C19A C20A C1A -80.6(9)
C18A C19A C20A C68A -145.9(9)
N4A C19A C20A C68A 42.2(10)
C18A C19A C20A C26A -26.7(11)
N4A C19A C20A C26A 161.4(7)
C2A C1A C20A C19A -114.9(9)
N1A C1A C20A C19A 68.2(9)
C2A C1A C20A C68A 118.9(9)
N1A C1A C20A C68A -58.0(9)
C2A C1A C20A C26A 3.3(12)
N1A C1A C20A C26A -173.6(6)
C11A C10A C27A C32A 149.3(8)
C9A C10A C27A C32A 25.4(12)
C23A C10A C27A C32A -90.2(10)
C11A C10A C27A C28A -31.2(10)
C9A C10A C27A C28A -155.2(8)
C23A C10A C27A C28A 89.3(9)
C32A C27A C28A C29A 1.0(12)
C10A C27A C28A C29A -178.5(8)
C27A C28A C29A C30A -1.9(14)
C28A C29A C30A O1A -178.8(9)
C28A C29A C30A C31A 2.1(15)
C33A O1A C30A C29A 1.7(15)
C33A O1A C30A C31A -179.3(8)
C29A C30A C31A C32A -1.6(14)
O1A C30A C31A C32A 179.3(8)
C28A C27A C32A C31A -0.6(13)
C10A C27A C32A C31A 178.9(9)
C30A C31A C32A C27A 0.9(15)
C30A O1A C33A C34A 76.0(10)
C35A O2A C34A C33A 65.8(11)
O1A C33A C34A O2A 69.1(11)
C34A O2A C35A C40A -103.7(11)
C34A O2A C35A C36A 78.8(11)
C40A C35A C36A C37A 3.4(13)
O2A C35A C36A C37A -178.9(8)
C40A C35A C36A C62A -173.6(9)
O2A C35A C36A C62A 4.2(13)
C62A C36A C37A C38A 175.1(11)
C35A C36A C37A C38A -1.2(16)
C36A C37A C38A C39A -1.1(19)
C37A C38A C39A C40A 1.5(17)
O2A C35A C40A C39A 179.1(8)
C36A C35A C40A C39A -3.3(15)
O2A C35A C40A C41A -2.5(15)
C36A C35A C40A C41A 175.2(7)
C38A C39A C40A C35A 0.8(17)
C38A C39A C40A C41A -177.6(9)
C35A C40A C41A C42A -66.0(13)
C39A C40A C41A C42A 112.5(11)
C40A C41A C42A C43A -55.3(14)
C40A C41A C42A C47A 125.6(10)
C47A C42A C43A O5A 176.0(8)
C41A C42A C43A O5A -3.1(16)
C47A C42A C43A C44A -5.4(16)
C41A C42A C43A C44A 175.5(9)
C71A O5A C43A C42A -88.7(12)
C71A O5A C43A C44A 92.7(11)
C42A C43A C44A C45A 7.7(14)
O5A C43A C44A C45A -173.8(8)
C42A C43A C44A C48A -173.5(9)
O5A C43A C44A C48A 5.0(14)
C43A C44A C45A C46A -4.2(15)
C48A C44A C45A C46A 177.0(9)
C44A C45A C46A C47A -1.5(15)
C43A C42A C47A C46A -0.7(14)
C41A C42A C47A C46A 178.4(8)
C45A C46A C47A C42A 4.1(13)
C45A C44A C48A C49A -127.2(9)
C43A C44A C48A C49A 54.1(13)
C44A C48A C49A C54A -122.3(10)
C44A C48A C49A C50A 61.5(12)
C63A O3A C50A C51A -88.1(8)
C63A O3A C50A C49A 91.2(9)
C54A C49A C50A C51A 4.6(12)
C48A C49A C50A C51A -178.9(7)
C54A C49A C50A O3A -174.6(7)
C48A C49A C50A O3A 1.8(11)
O3A C50A C51A C52A 174.1(7)
C49A C50A C51A C52A -5.2(12)
O3A C50A C51A C55A -4.1(11)
C49A C50A C51A C55A 176.6(7)
C50A C51A C52A C53A 2.5(13)
C55A C51A C52A C53A -179.3(8)
C51A C52A C53A C54A 0.6(15)
C52A C53A C54A C49A -1.2(17)
C50A C49A C54A C53A -1.2(14)
C48A C49A C54A C53A -177.7(9)
C50A C51A C55A C56A -60.9(11)
C52A C51A C55A C56A 121.0(9)
C51A C55A C56A C57A 124.3(10)
C51A C55A C56A C61A -57.6(11)
C61A C56A C57A C58A 0.4(14)
C55A C56A C57A C58A 178.6(9)
C57A C58A C59A C60A -3.6(17)
C58A C59A C60A C61A -3.6(16)
C58A C59A C60A C62A 174.3(10)
C59A C60A C61A O6A -177.1(9)
C62A C60A C61A O6A 4.9(14)
C59A C60A C61A C56A 9.5(15)
C62A C60A C61A C56A -168.5(9)
C74A O6A C61A C60A 92.9(12)
C74A O6A C61A C56A -93.6(11)
C57A C56A C61A C60A -7.8(14)
C55A C56A C61A C60A 174.0(9)
C57A C56A C61A O6A 178.7(8)
C55A C56A C61A O6A 0.5(13)
C37A C36A C62A C60A -111.3(12)
C35A C36A C62A C60A 65.0(13)
C59A C60A C62A C36A -126.1(12)
C61A C60A C62A C36A 51.8(15)
C50A O3A C63A C64A -162.3(7)
C65A O4A C64A C63A 178.6(7)
O3A C63A C64A O4A -72.4(8)
C64A O4A C65A C70A -2.6(11)
C64A O4A C65A C66A 177.4(6)
O4A C65A C66A C67A 177.0(7)
C70A C65A C66A C67A -3.0(11)
C65A C66A C67A C68A 1.7(12)
C66A C67A C68A C69A 0.0(11)
C66A C67A C68A C20A -179.3(7)
C19A C20A C68A C69A -152.4(7)
C1A C20A C68A C69A -28.4(9)
C26A C20A C68A C69A 87.8(8)
C19A C20A C68A C67A 26.8(11)
C1A C20A C68A C67A 150.8(7)
C26A C20A C68A C67A -93.0(9)
C67A C68A C69A C70A -0.4(11)
C20A C68A C69A C70A 178.9(8)
C68A C69A C70A C65A -1.0(12)
O4A C65A C70A C69A -177.3(7)
C66A C65A C70A C69A 2.7(11)
C43A O5A C71A C72A -177.7(11)
O5A C71A C72A C73A -180.0(12)
C61A O6A C74A C75A 178.2(11)
O6A C74A C75A C76A -171.9(17)
